data_7223783
loop_
_publ_author_name
'Liu, Jin-ying'
'Ma, Cheng-bing'
'Chen, Hui'
'Chen, Chang-neng'

_publ_section_title
;
 Synthesis, crystal structures and magnetic properties of a family of
 manganese phosphonate clusters with diverse structures
;
_journal_issue 45
_journal_name_full CrystEngComm
_journal_page_first 8736
_journal_paper_doi 10.1039/C5CE01471A
_journal_volume 17
_journal_year 2015
_chemical_formula_moiety 'C72 H138 K2 Mn15 O58 P10, 6(O), 12(H)'
_chemical_formula_sum 'C72 H150 K2 Mn15 O64 P10'
_chemical_formula_weight 3253.7
_space_group_IT_number 14
_symmetry_cell_setting monoclinic
_symmetry_space_group_name_Hall '-P 2yn'
_symmetry_space_group_name_H-M 'P 1 21/n 1'
_atom_sites_solution_hydrogens geom
_atom_sites_solution_primary direct
_atom_sites_solution_secondary difmap
_audit_creation_method
;
SHELXL-97

All the hydrogens were added geometrically. The eight H2O ligands, six
solvent water molecules were confirmed by the charge consideration and
bond-valence-sum (BVS) calculations, but no hydrogens  were added, and
these  hydrogens were calculated in the reported formula.
;
_audit_update_record
;
2015-10-09 deposited with the CCDC.
2015-10-15 downloaded from the CCDC.
;
_cell_angle_alpha 90.00
_cell_angle_beta 96.771(7)
_cell_angle_gamma 90.00
_cell_formula_units_Z 2
_cell_length_a 17.496(8)
_cell_length_b 20.314(9)
_cell_length_c 18.017(8)
_cell_measurement_reflns_used 1978
_cell_measurement_temperature 293(2)
_cell_measurement_theta_max 27.5594
_cell_measurement_theta_min 2.2768
_cell_volume 6359(5)
_computing_cell_refinement 'Bruker XSCANS'
_computing_data_collection 'Bruker XSCANS'
_computing_data_reduction 'Bruker SHELXTL'
_computing_molecular_graphics 'Bruker SHELXTL'
_computing_publication_material 'Bruker SHELXTL'
_computing_structure_refinement 'SHELXL-97 (Sheldrick, 1997)'
_computing_structure_solution 'SHELXS-97 (Sheldrick, 1990)'
_diffrn_ambient_temperature 293(2)
_diffrn_detector_area_resol_mean 14.6306
_diffrn_measured_fraction_theta_full 0.986
_diffrn_measured_fraction_theta_max 0.986
_diffrn_measurement_device_type 'Bruker P4'
_diffrn_measurement_method '\w scans'
_diffrn_radiation_monochromator graphite
_diffrn_radiation_source 'fine-focus sealed tube'
_diffrn_radiation_type MoK\a
_diffrn_radiation_wavelength 0.71073
_diffrn_reflns_av_R_equivalents 0.0578
_diffrn_reflns_av_sigmaI/netI 0.0475
_diffrn_reflns_limit_h_max 20
_diffrn_reflns_limit_h_min -20
_diffrn_reflns_limit_k_max 23
_diffrn_reflns_limit_k_min -24
_diffrn_reflns_limit_l_max 21
_diffrn_reflns_limit_l_min -21
_diffrn_reflns_number 45946
_diffrn_reflns_theta_full 25.00
_diffrn_reflns_theta_max 25.00
_diffrn_reflns_theta_min 2.28
_exptl_absorpt_coefficient_mu 1.712
_exptl_absorpt_correction_T_max 1.0000
_exptl_absorpt_correction_T_min 0.7563
_exptl_absorpt_correction_type multi-scan
_exptl_absorpt_process_details 'CrystalClear (Rigaku Corp., 2000)'
_exptl_crystal_colour black
_exptl_crystal_density_diffrn 1.670
_exptl_crystal_density_method 'not measured'
_exptl_crystal_description Prism
_exptl_crystal_F_000 3258
_exptl_crystal_size_max 0.3
_exptl_crystal_size_mid 0.2
_exptl_crystal_size_min 0.1
_refine_diff_density_max 2.207
_refine_diff_density_min -0.963
_refine_diff_density_rms 0.162
_refine_ls_extinction_method none
_refine_ls_goodness_of_fit_ref 1.015
_refine_ls_hydrogen_treatment constr
_refine_ls_matrix_type full
_refine_ls_number_parameters 726
_refine_ls_number_reflns 11042
_refine_ls_number_restraints 67
_refine_ls_restrained_S_all 1.022
_refine_ls_R_factor_all 0.0931
_refine_ls_R_factor_gt 0.0776
_refine_ls_shift/su_max 0.001
_refine_ls_shift/su_mean 0.000
_refine_ls_structure_factor_coef Fsqd
_refine_ls_weighting_details 'calc w=1/[\s^2^(Fo^2^)+(0.1600P)^2^+23.1377P] where P=(Fo^2^+2Fc^2^)/3'
_refine_ls_weighting_scheme calc
_refine_ls_wR_factor_gt 0.2187
_refine_ls_wR_factor_ref 0.2436
_reflns_number_gt 8854
_reflns_number_total 11042
_reflns_threshold_expression >2sigma(I)
_cod_data_source_file c5ce01471a2.cif
_cod_data_source_block cluster4
_cod_depositor_comments
;
 Appending the value of the _chemical_name_systematic data item to the
 value of the _audit_creation_method data item since it contained a
 description of the structure solution proccess and not the systematic
 name of the compound. The _chemical_name_systematic data item was removed.

 Antanas Vaitkus,
 2017-03-30

The following automatic conversions were performed:

'_symmetry_cell_setting' value 'Monoclinic' changed to 'monoclinic'
according to
/usr/data/users/saulius/crontab/automatic-downloads/current/RSC/lib/dictionaries/cif_core.dic
dictionary named 'cif_core.dic' version 2.4.2 from 2011-04-26.

'_exptl_absorpt_correction_type' value 'Multi-scan' changed to
'multi-scan' according to
/usr/data/users/saulius/crontab/automatic-downloads/current/RSC/lib/dictionaries/cif_core.dic
dictionary named 'cif_core.dic' version 2.4.2 from 2011-04-26.

Automatic conversion script
Id: cif_fix_values 4268 2015-11-12 08:31:59Z antanas 
;
_cod_original_sg_symbol_H-M P2(1)/n
_cod_database_code 7223783

loop_
_symmetry_equiv_pos_as_xyz
'x, y, z'
'-x+1/2, y+1/2, -z+1/2'
'-x, -y, -z'
'x-1/2, -y-1/2, z-1/2'

loop_
_atom_site_label
_atom_site_type_symbol
_atom_site_fract_x
_atom_site_fract_y
_atom_site_fract_z
_atom_site_U_iso_or_equiv
_atom_site_adp_type
_atom_site_occupancy
_atom_site_symmetry_multiplicity
_atom_site_calc_flag
_atom_site_refinement_flags
_atom_site_disorder_assembly
_atom_site_disorder_group
K1 K 0.26068(11) 0.34611(10) 0.71821(11) 0.0622(5) Uani 1 1 d . . .
Mn1 Mn 0.5024(12) 0.4997(10) 0.4895(7) 0.040(2) Uani 0.50 1 d P . .
Mn2 Mn 0.33795(5) 0.44166(4) 0.41476(5) 0.0309(2) Uani 1 1 d . . .
Mn3 Mn 0.61846(5) 0.39166(4) 0.57565(5) 0.0306(2) Uani 1 1 d . . .
Mn4 Mn 0.61813(5) 0.39983(4) 0.40022(5) 0.0313(2) Uani 1 1 d . . .
Mn5 Mn 0.34230(5) 0.44139(4) 0.58937(5) 0.0312(2) Uani 1 1 d . . .
Mn6 Mn 0.46236(5) 0.34632(4) 0.49084(5) 0.0300(2) Uani 1 1 d . . .
Mn7 Mn 0.63227(5) 0.47245(4) 0.71015(5) 0.0322(2) Uani 1 1 d . . .
Mn8 Mn 0.44891(5) 0.50371(5) 0.73769(5) 0.0373(3) Uani 1 1 d . . .
P1 P 0.60845(9) 0.27082(8) 0.48130(9) 0.0364(4) Uani 1 1 d . . .
P2 P 0.48392(9) 0.36740(8) 0.68779(9) 0.0346(4) Uani 1 1 d . . .
P3 P 0.27404(9) 0.53305(8) 0.69920(9) 0.0347(4) Uani 1 1 d . A .
P4 P 0.29362(9) 0.32213(8) 0.49580(9) 0.0335(4) Uani 1 1 d . . .
P5 P 0.45145(10) 0.38334(8) 0.29609(9) 0.0359(4) Uani 1 1 d . . .
O1 O 0.5522(2) 0.40167(19) 0.4837(2) 0.0289(8) Uani 1 1 d . . .
O2 O 0.4064(2) 0.5122(2) 0.6173(2) 0.0346(9) Uani 1 1 d . . .
O3 O 0.4039(2) 0.42590(19) 0.5065(2) 0.0300(8) Uani 1 1 d . . .
O4 O 0.5986(2) 0.48182(19) 0.6026(2) 0.0299(8) Uani 1 1 d . . .
O5 O 0.4832(3) 0.5007(3) 0.8568(3) 0.0611(15) Uani 1 1 d . . .
O6 O 0.6765(3) 0.3923(2) 0.6706(3) 0.0445(11) Uani 1 1 d . A .
O7 O 0.7441(3) 0.5134(2) 0.5146(3) 0.0539(13) Uani 1 1 d . . .
O8 O 0.7095(3) 0.4112(3) 0.5053(3) 0.0517(12) Uani 1 1 d . A .
O9 O 0.6352(3) 0.4826(4) 0.9059(3) 0.0707(17) Uani 1 1 d U . .
O10 O 0.6907(3) 0.4593(3) 0.8048(3) 0.0508(12) Uani 1 1 d . . .
O11 O 0.2824(3) 0.4671(2) 0.3241(3) 0.0499(12) Uani 1 1 d . . .
O12 O 0.1905(9) 0.2379(5) 0.7706(8) 0.096(5) Uani 0.78(3) 1 d PU A 1
O12' O 0.237(2) 0.2346(14) 0.809(2) 0.067(11) Uani 0.22(3) 1 d PU A 2
O13 O 0.3055(4) 0.4082(4) 0.8495(4) 0.084(2) Uani 1 1 d . A .
O15 O 0.5202(2) 0.2699(2) 0.4748(3) 0.0400(10) Uani 1 1 d . A .
O16 O 0.6376(3) 0.3069(2) 0.4152(3) 0.0427(10) Uani 1 1 d . A .
O17 O 0.6417(3) 0.3019(2) 0.5561(2) 0.0423(10) Uani 1 1 d . A .
O18 O 0.4003(3) 0.3885(2) 0.6836(2) 0.0432(11) Uani 1 1 d . A .
O19 O 0.5314(3) 0.4221(2) 0.7301(2) 0.0420(10) Uani 1 1 d . A .
O20 O 0.5105(2) 0.3569(2) 0.6112(2) 0.0340(9) Uani 1 1 d . A .
O21 O 0.2636(2) 0.4716(2) 0.6488(2) 0.0376(9) Uani 1 1 d . A .
O22 O 0.3338(3) 0.5191(2) 0.7656(2) 0.0420(10) Uani 1 1 d . . .
O23 O 0.2960(3) 0.5947(2) 0.6575(3) 0.0404(10) Uani 1 1 d . . .
O24 O 0.3752(2) 0.2929(2) 0.5005(3) 0.0377(9) Uani 1 1 d . A .
O25 O 0.2763(2) 0.3641(2) 0.4254(2) 0.0371(9) Uani 1 1 d . A .
O26 O 0.2821(3) 0.3619(2) 0.5665(3) 0.0395(10) Uani 1 1 d . A .
O27 O 0.4265(3) 0.4506(2) 0.2602(2) 0.0441(11) Uani 1 1 d . . .
O28 O 0.4236(2) 0.3763(2) 0.3723(2) 0.0360(9) Uani 1 1 d . A .
O29 O 0.5383(3) 0.3812(3) 0.2988(3) 0.0499(12) Uani 1 1 d . . .
O30 O 0.4126(5) 0.4374(6) 0.9756(4) 0.111(3) Uani 1 1 d . . .
O31 O 0.3810(6) 0.6446(6) 0.8308(6) 0.136(4) Uani 1 1 d . . .
O32 O 0.5621(8) 0.3972(9) 1.0233(8) 0.196(7) Uani 1 1 d . . .
C1 C 0.8319(3) 0.4448(4) 0.8826(2) 0.078(3) Uani 1 1 d GU A .
H1A H 0.8254 0.4357 0.8317 0.094 Uiso 1 1 calc R . .
C2 C 0.9040(3) 0.4384(4) 0.9234(4) 0.102(4) Uani 1 1 d GU . .
H2A H 0.9459 0.4250 0.8997 0.122 Uiso 1 1 calc R . .
C3 C 0.9137(3) 0.4520(4) 0.9995(4) 0.083(3) Uani 1 1 d GU . .
H3A H 0.9620 0.4477 1.0268 0.100 Uiso 1 1 calc R . .
C4 C 0.8512(3) 0.4720(3) 1.0349(2) 0.072(3) Uani 1 1 d G . .
H4A H 0.8576 0.4811 1.0858 0.086 Uiso 1 1 calc R . .
C5 C 0.7790(3) 0.4784(3) 0.9941(2) 0.0574(19) Uani 1 1 d G A .
H5B H 0.7372 0.4918 1.0178 0.069 Uiso 1 1 calc R . .
C6 C 0.7694(2) 0.4648(3) 0.9180(2) 0.0423(15) Uani 1 1 d G . .
C7 C 0.6911(4) 0.4704(3) 0.8742(4) 0.0442(15) Uani 1 1 d . A .
C8 C 0.8958(5) 0.4803(4) 0.5535(6) 0.131(5) Uani 1 1 d GU . .
H8A H 0.8820 0.5243 0.5569 0.157 Uiso 1 1 calc R . .
C9 C 0.9724(4) 0.4616(6) 0.5698(8) 0.178(7) Uani 1 1 d GU . .
H9A H 1.0098 0.4931 0.5842 0.213 Uiso 1 1 calc R . .
C10 C 0.9930(4) 0.3958(7) 0.5647(7) 0.175(7) Uani 1 1 d GU . .
H10A H 1.0443 0.3833 0.5757 0.210 Uiso 1 1 calc R . .
C11 C 0.9371(5) 0.3487(5) 0.5432(7) 0.148(5) Uani 1 1 d GU . .
H11A H 0.9509 0.3047 0.5398 0.177 Uiso 1 1 calc R . .
C12 C 0.8606(5) 0.3674(3) 0.5269(5) 0.106(4) Uani 1 1 d GU . .
H12B H 0.8232 0.3359 0.5125 0.127 Uiso 1 1 calc R . .
C13 C 0.8399(3) 0.4332(3) 0.5320(4) 0.064(2) Uani 1 1 d G A .
C14 C 0.7574(4) 0.4556(3) 0.5162(3) 0.0327(13) Uani 1 1 d . . .
C15 C 0.7452(5) 0.3580(4) 0.6929(5) 0.059(2) Uani 1 1 d . . .
H15A H 0.7487 0.3206 0.6610 0.089 Uiso 1 1 calc R A .
H15B H 0.7455 0.3434 0.7436 0.089 Uiso 1 1 calc R . .
H15C H 0.7883 0.3866 0.6895 0.089 Uiso 1 1 calc R . .
C16 C 0.6414(4) 0.1864(3) 0.4825(4) 0.0487(17) Uani 1 1 d . A .
C17 C 0.7296(5) 0.1851(4) 0.4915(6) 0.072(3) Uani 1 1 d . . .
H17A H 0.7471 0.1403 0.4922 0.108 Uiso 1 1 calc R A .
H17B H 0.7490 0.2062 0.5375 0.108 Uiso 1 1 calc R . .
H17C H 0.7479 0.2079 0.4504 0.108 Uiso 1 1 calc R . .
C18 C 0.6125(6) 0.1515(4) 0.5486(5) 0.070(2) Uani 1 1 d . . .
H18A H 0.6296 0.1065 0.5501 0.105 Uiso 1 1 calc R A .
H18B H 0.5573 0.1527 0.5433 0.105 Uiso 1 1 calc R . .
H18C H 0.6324 0.1732 0.5941 0.105 Uiso 1 1 calc R . .
C19 C 0.6083(6) 0.1533(4) 0.4102(5) 0.070(2) Uani 1 1 d . . .
H19A H 0.6254 0.1084 0.4102 0.105 Uiso 1 1 calc R A .
H19B H 0.6254 0.1761 0.3685 0.105 Uiso 1 1 calc R . .
H19C H 0.5531 0.1544 0.4062 0.105 Uiso 1 1 calc R . .
C20 C 0.4987(4) 0.2911(3) 0.7410(4) 0.0450(16) Uani 1 1 d . A .
C21 C 0.4475(6) 0.2385(5) 0.6985(6) 0.080(3) Uani 1 1 d . . .
H21A H 0.4536 0.1974 0.7249 0.120 Uiso 1 1 calc R A .
H21B H 0.4623 0.2332 0.6493 0.120 Uiso 1 1 calc R . .
H21C H 0.3947 0.2521 0.6950 0.120 Uiso 1 1 calc R . .
C22 C 0.4732(6) 0.3005(5) 0.8174(5) 0.078(3) Uani 1 1 d . . .
H22A H 0.4810 0.2604 0.8455 0.117 Uiso 1 1 calc R A .
H22B H 0.4196 0.3119 0.8123 0.117 Uiso 1 1 calc R . .
H22C H 0.5027 0.3352 0.8432 0.117 Uiso 1 1 calc R . .
C23 C 0.5808(5) 0.2707(4) 0.7448(5) 0.063(2) Uani 1 1 d . . .
H23A H 0.5884 0.2306 0.7729 0.094 Uiso 1 1 calc R A .
H23B H 0.6130 0.3045 0.7689 0.094 Uiso 1 1 calc R . .
H23C H 0.5939 0.2637 0.6952 0.094 Uiso 1 1 calc R . .
C24 C 0.1808(4) 0.5500(3) 0.7301(4) 0.0398(14) Uani 1 1 d . . .
C25 C 0.1907(5) 0.5990(4) 0.7942(4) 0.0554(19) Uani 1 1 d . A .
H25A H 0.1416 0.6080 0.8107 0.083 Uiso 1 1 calc R . .
H25B H 0.2122 0.6392 0.7776 0.083 Uiso 1 1 calc R . .
H25C H 0.2247 0.5809 0.8349 0.083 Uiso 1 1 calc R . .
C26 C 0.1446(5) 0.4865(4) 0.7551(5) 0.060(2) Uani 1 1 d . A .
H26A H 0.0955 0.4962 0.7713 0.089 Uiso 1 1 calc R . .
H26B H 0.1777 0.4673 0.7957 0.089 Uiso 1 1 calc R . .
H26C H 0.1378 0.4561 0.7141 0.089 Uiso 1 1 calc R . .
C27 C 0.1277(4) 0.5795(5) 0.6662(5) 0.067(2) Uani 1 1 d . A .
H27A H 0.0785 0.5885 0.6827 0.100 Uiso 1 1 calc R . .
H27B H 0.1213 0.5490 0.6253 0.100 Uiso 1 1 calc R . .
H27C H 0.1495 0.6197 0.6503 0.100 Uiso 1 1 calc R . .
C28 C 0.2274(4) 0.2536(3) 0.4879(4) 0.0432(15) Uani 1 1 d . A .
C29 C 0.2472(6) 0.2076(4) 0.5545(6) 0.072(3) Uani 1 1 d . . .
H29A H 0.2122 0.1710 0.5507 0.107 Uiso 1 1 calc R A .
H29B H 0.2430 0.2311 0.6001 0.107 Uiso 1 1 calc R . .
H29C H 0.2989 0.1917 0.5546 0.107 Uiso 1 1 calc R . .
C30 C 0.1453(5) 0.2810(5) 0.4882(7) 0.078(3) Uani 1 1 d . . .
H30A H 0.1091 0.2452 0.4840 0.117 Uiso 1 1 calc R A .
H30B H 0.1337 0.3104 0.4468 0.117 Uiso 1 1 calc R . .
H30C H 0.1419 0.3042 0.5341 0.117 Uiso 1 1 calc R . .
C31 C 0.2347(5) 0.2183(4) 0.4159(5) 0.062(2) Uani 1 1 d . . .
H31A H 0.1997 0.1817 0.4109 0.093 Uiso 1 1 calc R A .
H31B H 0.2865 0.2026 0.4160 0.093 Uiso 1 1 calc R . .
H31C H 0.2226 0.2479 0.3747 0.093 Uiso 1 1 calc R . .
C32 C 0.4091(5) 0.3178(4) 0.2366(4) 0.0512(18) Uani 1 1 d . A .
C33 C 0.3217(5) 0.3231(5) 0.2326(6) 0.072(3) Uani 1 1 d . . .
H33A H 0.2982 0.2886 0.2013 0.107 Uiso 1 1 calc R A .
H33B H 0.3053 0.3651 0.2121 0.107 Uiso 1 1 calc R . .
H33C H 0.3066 0.3188 0.2819 0.107 Uiso 1 1 calc R . .
C34 C 0.4360(7) 0.2529(4) 0.2713(6) 0.087(3) Uani 1 1 d . . .
H34A H 0.4140 0.2174 0.2408 0.130 Uiso 1 1 calc R A .
H34B H 0.4200 0.2496 0.3204 0.130 Uiso 1 1 calc R . .
H34C H 0.4911 0.2506 0.2749 0.130 Uiso 1 1 calc R . .
C35 C 0.4291(8) 0.3262(6) 0.1570(6) 0.096(4) Uani 1 1 d . . .
H35A H 0.4062 0.2912 0.1262 0.145 Uiso 1 1 calc R A .
H35B H 0.4840 0.3249 0.1573 0.145 Uiso 1 1 calc R . .
H35C H 0.4099 0.3677 0.1374 0.145 Uiso 1 1 calc R . .
C36 C 0.2075(6) 0.4495(6) 0.2964(7) 0.091(3) Uani 1 1 d . . .
H36A H 0.1874 0.4195 0.3304 0.137 Uiso 1 1 calc R A .
H36B H 0.2076 0.4287 0.2485 0.137 Uiso 1 1 calc R . .
H36C H 0.1758 0.4882 0.2911 0.137 Uiso 1 1 calc R . .
O33 O 0.108(3) 0.295(3) 0.701(3) 0.61(3) Uani 1 1 d U A .

loop_
_atom_site_aniso_label
_atom_site_aniso_U_11
_atom_site_aniso_U_22
_atom_site_aniso_U_33
_atom_site_aniso_U_23
_atom_site_aniso_U_13
_atom_site_aniso_U_12
K1 0.0681(11) 0.0610(11) 0.0603(11) 0.0082(8) 0.0193(9) -0.0097(8)
Mn1 0.037(2) 0.0232(8) 0.056(6) -0.003(5) -0.005(5) -0.0009(11)
Mn2 0.0351(5) 0.0285(5) 0.0282(5) 0.0009(3) -0.0003(4) -0.0025(3)
Mn3 0.0355(5) 0.0255(5) 0.0296(5) -0.0011(3) -0.0006(4) 0.0024(3)
Mn4 0.0362(5) 0.0283(5) 0.0299(5) -0.0027(3) 0.0064(4) 0.0005(3)
Mn5 0.0358(5) 0.0292(5) 0.0291(5) -0.0017(3) 0.0058(4) -0.0023(3)
Mn6 0.0330(5) 0.0234(5) 0.0332(5) -0.0016(3) 0.0021(4) -0.0004(3)
Mn7 0.0378(5) 0.0321(5) 0.0256(5) -0.0012(3) -0.0011(4) 0.0013(4)
Mn8 0.0389(5) 0.0430(6) 0.0297(5) -0.0007(4) 0.0029(4) -0.0002(4)
P1 0.0430(9) 0.0241(8) 0.0425(9) -0.0042(6) 0.0062(7) 0.0038(6)
P2 0.0432(9) 0.0310(8) 0.0292(8) 0.0054(6) 0.0032(6) 0.0006(6)
P3 0.0344(8) 0.0386(9) 0.0317(8) -0.0016(6) 0.0072(6) 0.0014(6)
P4 0.0341(8) 0.0284(8) 0.0371(8) -0.0006(6) 0.0006(6) -0.0047(6)
P5 0.0440(9) 0.0332(8) 0.0305(8) -0.0074(6) 0.0048(6) -0.0060(6)
O1 0.035(2) 0.0251(19) 0.027(2) -0.0031(15) 0.0059(16) 0.0015(15)
O2 0.040(2) 0.034(2) 0.031(2) -0.0026(17) 0.0046(17) -0.0013(17)
O3 0.033(2) 0.026(2) 0.030(2) 0.0000(16) 0.0021(16) 0.0021(15)
O4 0.036(2) 0.0246(19) 0.028(2) -0.0019(15) 0.0013(16) 0.0009(16)
O5 0.055(3) 0.090(4) 0.036(3) 0.001(3) -0.003(2) 0.003(3)
O6 0.050(3) 0.037(2) 0.041(3) -0.0061(19) -0.015(2) 0.016(2)
O7 0.056(3) 0.041(3) 0.068(3) 0.000(2) 0.020(3) 0.007(2)
O8 0.051(3) 0.058(3) 0.048(3) -0.014(2) 0.013(2) -0.012(2)
O9 0.058(3) 0.112(5) 0.042(3) 0.000(3) 0.000(2) 0.015(3)
O10 0.057(3) 0.058(3) 0.035(3) -0.003(2) -0.005(2) 0.005(2)
O11 0.053(3) 0.046(3) 0.045(3) 0.006(2) -0.016(2) -0.008(2)
O12 0.123(9) 0.072(6) 0.097(7) -0.005(5) 0.026(7) -0.004(5)
O12' 0.071(14) 0.053(13) 0.078(14) 0.002(8) 0.015(9) 0.007(8)
O13 0.092(5) 0.096(5) 0.063(4) 0.012(4) 0.005(3) -0.021(4)
O15 0.039(2) 0.033(2) 0.048(3) -0.0067(19) 0.0065(19) 0.0004(18)
O16 0.055(3) 0.026(2) 0.050(3) -0.0068(19) 0.017(2) 0.0075(19)
O17 0.050(3) 0.037(2) 0.038(2) 0.0012(19) -0.002(2) 0.0099(19)
O18 0.042(2) 0.054(3) 0.036(2) 0.012(2) 0.0109(19) 0.008(2)
O19 0.050(3) 0.041(2) 0.034(2) -0.0025(19) 0.0022(19) -0.003(2)
O20 0.035(2) 0.034(2) 0.033(2) 0.0007(17) 0.0029(17) -0.0019(16)
O21 0.037(2) 0.038(2) 0.040(2) -0.0051(18) 0.0106(18) -0.0014(18)
O22 0.043(2) 0.050(3) 0.034(2) -0.009(2) 0.0046(19) 0.002(2)
O23 0.046(2) 0.035(2) 0.042(2) -0.0040(19) 0.017(2) 0.0041(18)
O24 0.035(2) 0.030(2) 0.047(3) -0.0008(18) 0.0012(18) -0.0062(17)
O25 0.037(2) 0.030(2) 0.043(2) 0.0040(18) 0.0011(18) -0.0064(17)
O26 0.043(2) 0.031(2) 0.044(3) 0.0019(18) 0.0072(19) -0.0072(18)
O27 0.068(3) 0.037(2) 0.028(2) -0.0049(18) 0.007(2) -0.007(2)
O28 0.039(2) 0.036(2) 0.033(2) -0.0026(17) 0.0037(17) -0.0001(17)
O29 0.052(3) 0.062(3) 0.036(3) -0.017(2) 0.008(2) -0.011(2)
O30 0.093(6) 0.173(9) 0.066(5) -0.005(5) 0.008(4) 0.002(6)
O31 0.102(7) 0.180(11) 0.127(8) -0.057(8) 0.012(6) 0.007(7)
O32 0.133(10) 0.30(2) 0.157(11) 0.116(13) 0.033(8) 0.051(11)
C1 0.047(4) 0.116(8) 0.069(6) -0.024(5) -0.006(4) 0.013(5)
C2 0.064(5) 0.136(9) 0.101(7) -0.028(7) -0.007(5) 0.031(6)
C3 0.054(5) 0.092(7) 0.094(7) -0.005(6) -0.033(5) 0.005(5)
C4 0.102(7) 0.060(5) 0.044(4) 0.001(4) -0.030(5) -0.010(5)
C5 0.064(5) 0.060(5) 0.045(4) 0.002(3) -0.007(4) -0.010(4)
C6 0.045(4) 0.046(4) 0.032(3) -0.001(3) -0.010(3) 0.002(3)
C7 0.048(4) 0.046(4) 0.036(4) 0.002(3) -0.003(3) 0.001(3)
C8 0.081(6) 0.153(9) 0.153(9) -0.046(8) -0.007(6) -0.014(6)
C9 0.131(9) 0.192(9) 0.202(11) -0.016(9) -0.010(8) 0.001(8)
C10 0.149(8) 0.183(10) 0.188(11) -0.004(9) 0.003(8) 0.028(7)
C11 0.139(8) 0.149(8) 0.156(10) 0.016(8) 0.021(8) 0.052(7)
C12 0.102(7) 0.112(9) 0.115(9) 0.049(7) 0.054(7) 0.070(7)
C13 0.037(4) 0.093(7) 0.063(5) -0.008(4) 0.002(3) 0.004(4)
C14 0.050(3) 0.024(3) 0.026(3) -0.001(2) 0.012(2) -0.008(2)
C15 0.057(4) 0.058(5) 0.057(5) 0.002(4) -0.014(4) 0.019(4)
C16 0.055(4) 0.032(3) 0.057(4) -0.009(3) 0.001(3) 0.016(3)
C17 0.060(5) 0.047(5) 0.108(8) -0.007(5) 0.006(5) 0.018(4)
C18 0.106(7) 0.029(4) 0.077(6) 0.004(4) 0.022(5) 0.012(4)
C19 0.097(7) 0.039(4) 0.074(6) -0.026(4) 0.008(5) -0.006(4)
C20 0.045(4) 0.038(3) 0.052(4) 0.018(3) 0.003(3) -0.003(3)
C21 0.095(7) 0.055(5) 0.085(7) 0.018(5) -0.013(5) -0.028(5)
C22 0.089(7) 0.085(7) 0.059(5) 0.038(5) 0.005(5) 0.008(5)
C23 0.068(5) 0.053(5) 0.064(5) 0.020(4) -0.005(4) 0.013(4)
C24 0.037(3) 0.047(4) 0.037(3) -0.001(3) 0.010(3) 0.004(3)
C25 0.064(5) 0.055(4) 0.051(4) -0.009(3) 0.021(4) 0.008(4)
C26 0.059(5) 0.057(5) 0.068(5) -0.007(4) 0.032(4) -0.012(4)
C27 0.039(4) 0.104(7) 0.058(5) 0.004(5) 0.007(3) 0.020(4)
C28 0.041(3) 0.028(3) 0.059(4) -0.001(3) -0.002(3) -0.011(3)
C29 0.084(6) 0.047(5) 0.082(6) 0.022(4) 0.002(5) -0.023(4)
C30 0.038(4) 0.065(6) 0.132(9) -0.002(5) 0.010(5) -0.007(4)
C31 0.067(5) 0.048(4) 0.070(5) -0.013(4) 0.006(4) -0.026(4)
C32 0.064(4) 0.044(4) 0.044(4) -0.020(3) 0.003(3) -0.014(3)
C33 0.061(5) 0.075(6) 0.075(6) -0.020(5) -0.010(4) -0.028(4)
C34 0.122(9) 0.042(5) 0.094(7) -0.026(5) -0.003(6) 0.005(5)
C35 0.127(10) 0.108(9) 0.058(6) -0.048(6) 0.025(6) -0.037(7)
C36 0.069(6) 0.111(9) 0.085(8) -0.013(6) -0.027(6) 0.001(6)
O33 0.61(4) 0.61(4) 0.61(4) -0.003(10) 0.076(11) -0.005(10)

loop_
_atom_type_symbol
_atom_type_description
_atom_type_scat_dispersion_real
_atom_type_scat_dispersion_imag
_atom_type_scat_source
C C 0.0033 0.0016 'International Tables Vol C Tables 4.2.6.8 and 6.1.1.4'
H H 0.0000 0.0000 'International Tables Vol C Tables 4.2.6.8 and 6.1.1.4'
O O 0.0106 0.0060 'International Tables Vol C Tables 4.2.6.8 and 6.1.1.4'
P P 0.1023 0.0942 'International Tables Vol C Tables 4.2.6.8 and 6.1.1.4'
Mn Mn 0.3368 0.7283 'International Tables Vol C Tables 4.2.6.8 and 6.1.1.4'
K K 0.2009 0.2494 'International Tables Vol C Tables 4.2.6.8 and 6.1.1.4'

loop_
_geom_angle_atom_site_label_1
_geom_angle_atom_site_label_2
_geom_angle_atom_site_label_3
_geom_angle
_geom_angle_site_symmetry_1
_geom_angle_site_symmetry_3
O13 K1 O18 82.98(19) . .
O13 K1 O12 99.7(3) . .
O18 K1 O12 141.4(3) . .
O13 K1 O26 137.25(18) . .
O18 K1 O26 61.23(14) . .
O12 K1 O26 122.7(3) . .
O13 K1 O21 87.04(19) . .
O18 K1 O21 63.47(13) . .
O12 K1 O21 154.6(4) . .
O26 K1 O21 57.35(13) . .
O13 K1 O12' 85.2(8) . .
O18 K1 O12' 125.1(8) . .
O12 K1 O12' 20.6(7) . .
O26 K1 O12' 133.6(7) . .
O21 K1 O12' 167.4(6) . .
O13 K1 O33 115.8(11) . .
O18 K1 O33 160.5(11) . .
O12 K1 O33 45.0(12) . .
O26 K1 O33 99.5(11) . .
O21 K1 O33 110.1(12) . .
O12' K1 O33 64.9(14) . .
O13 K1 Mn5 103.02(16) . .
O18 K1 Mn5 38.63(10) . .
O12 K1 Mn5 156.6(3) . .
O26 K1 Mn5 34.25(9) . .
O21 K1 Mn5 34.13(9) . .
O12' K1 Mn5 158.2(6) . .
O33 K1 Mn5 125.9(11) . .
O13 K1 P3 66.54(16) . .
O18 K1 P3 66.44(11) . .
O12 K1 P3 149.6(3) . .
O26 K1 P3 77.53(10) . .
O21 K1 P3 20.81(9) . .
O12' K1 P3 148.8(7) . .
O33 K1 P3 114.7(12) . .
Mn5 K1 P3 49.41(4) . .
Mn1 Mn1 O1 102(6) 3_666 .
Mn1 Mn1 O3 101(6) 3_666 3_666
O1 Mn1 O3 108.9(9) . 3_666
Mn1 Mn1 O1 68(6) 3_666 3_666
O1 Mn1 O1 170.3(6) . 3_666
O3 Mn1 O1 73.9(6) 3_666 3_666
Mn1 Mn1 O4 117(7) 3_666 3_666
O1 Mn1 O4 113.0(8) . 3_666
O3 Mn1 O4 114.3(8) 3_666 3_666
O1 Mn1 O4 72.9(6) 3_666 3_666
Mn1 Mn1 O3 70(6) 3_666 .
O1 Mn1 O3 74.1(7) . .
O3 Mn1 O3 170.4(6) 3_666 .
O1 Mn1 O3 101.6(8) 3_666 .
O4 Mn1 O3 71.6(6) 3_666 .
Mn1 Mn1 O4 55(6) 3_666 .
O1 Mn1 O4 71.0(6) . .
O3 Mn1 O4 69.6(6) 3_666 .
O1 Mn1 O4 102.2(6) 3_666 .
O4 Mn1 O4 171.9(7) 3_666 .
O3 Mn1 O4 103.7(6) . .
Mn1 Mn1 Mn3 97(6) 3_666 3_666
O1 Mn1 Mn3 150.1(8) . 3_666
O3 Mn1 Mn3 89.7(7) 3_666 3_666
O1 Mn1 Mn3 36.6(3) 3_666 3_666
O4 Mn1 Mn3 37.2(3) 3_666 3_666
O3 Mn1 Mn3 91.4(7) . 3_666
O4 Mn1 Mn3 138.8(7) . 3_666
Mn1 Mn1 Mn6 87(6) 3_666 .
O1 Mn1 Mn6 36.8(4) . .
O3 Mn1 Mn6 145.5(9) 3_666 .
O1 Mn1 Mn6 138.9(8) 3_666 .
O4 Mn1 Mn6 90.8(6) 3_666 .
O3 Mn1 Mn6 37.4(3) . .
O4 Mn1 Mn6 88.8(6) . .
Mn3 Mn1 Mn6 122.9(7) 3_666 .
Mn1 Mn1 Mn6 85(6) 3_666 3_666
O1 Mn1 Mn6 145.6(9) . 3_666
O3 Mn1 Mn6 36.9(3) 3_666 3_666
O1 Mn1 Mn6 37.1(3) 3_666 3_666
O4 Mn1 Mn6 92.4(7) 3_666 3_666
O3 Mn1 Mn6 138.6(7) . 3_666
O4 Mn1 Mn6 87.1(6) . 3_666
Mn3 Mn1 Mn6 58.3(4) 3_666 3_666
O11 Mn2 O25 94.2(2) . .
O3 Mn2 O25 93.68(18) . .
O11 Mn2 O4 83.51(19) . 3_666
O3 Mn2 O4 88.60(17) . 3_666
O25 Mn2 O4 176.23(18) . 3_666
O11 Mn2 O28 99.7(2) . .
O3 Mn2 O28 80.47(16) . .
O25 Mn2 O28 87.36(18) . .
O4 Mn2 O28 90.07(16) 3_666 .
O11 Mn2 O7 94.7(2) . 3_666
O3 Mn2 O7 86.50(19) . 3_666
O25 Mn2 O7 82.69(19) . 3_666
O4 Mn2 O7 100.46(18) 3_666 3_666
O28 Mn2 O7 163.05(18) . 3_666
O11 Mn2 Mn7 44.72(16) . 3_666
O3 Mn2 Mn7 127.75(12) . 3_666
O25 Mn2 Mn7 135.31(14) . 3_666
O4 Mn2 Mn7 41.55(12) 3_666 3_666
O28 Mn2 Mn7 84.43(12) . 3_666
O7 Mn2 Mn7 112.25(14) 3_666 3_666
O11 Mn2 Mn6 145.19(18) . .
O3 Mn2 Mn6 36.99(11) . .
O25 Mn2 Mn6 79.53(13) . .
O4 Mn2 Mn6 100.65(12) 3_666 .
O28 Mn2 Mn6 46.26(11) . .
O7 Mn2 Mn6 117.97(15) 3_666 .
Mn7 Mn2 Mn6 121.92(4) 3_666 .
O11 Mn2 Mn5 145.48(18) . .
O3 Mn2 Mn5 36.75(12) . .
O25 Mn2 Mn5 81.20(13) . .
O4 Mn2 Mn5 102.38(12) 3_666 .
O28 Mn2 Mn5 114.16(12) . .
O7 Mn2 Mn5 50.79(15) 3_666 .
Mn7 Mn2 Mn5 141.47(4) 3_666 .
Mn6 Mn2 Mn5 67.91(3) . .
O6 Mn3 O17 94.04(19) . .
O6 Mn3 O1 171.95(18) . .
O17 Mn3 O1 93.56(18) . .
O6 Mn3 O4 81.90(18) . .
O17 Mn3 O4 175.92(18) . .
O1 Mn3 O4 90.48(16) . .
O6 Mn3 O20 97.4(2) . .
O17 Mn3 O20 87.47(19) . .
O1 Mn3 O20 80.33(16) . .
O4 Mn3 O20 92.62(16) . .
O6 Mn3 O8 100.0(2) . .
O17 Mn3 O8 83.1(2) . .
O1 Mn3 O8 83.55(18) . .
O4 Mn3 O8 97.93(19) . .
O20 Mn3 O8 160.79(18) . .
O6 Mn3 Mn7 42.07(13) . .
O17 Mn3 Mn7 133.85(14) . .
O1 Mn3 Mn7 129.89(12) . .
O4 Mn3 Mn7 42.13(12) . .
O20 Mn3 Mn7 85.86(11) . .
O8 Mn3 Mn7 112.66(14) . .
O6 Mn3 Mn6 142.84(17) . .
O17 Mn3 Mn6 79.66(14) . .
O1 Mn3 Mn6 36.86(12) . .
O4 Mn3 Mn6 103.33(12) . .
O20 Mn3 Mn6 46.18(11) . .
O8 Mn3 Mn6 115.29(14) . .
Mn7 Mn3 Mn6 123.90(4) . .
O6 Mn3 Mn4 147.57(17) . .
O17 Mn3 Mn4 80.85(14) . .
O1 Mn3 Mn4 37.04(11) . .
O4 Mn3 Mn4 102.80(12) . .
O20 Mn3 Mn4 114.24(11) . .
O8 Mn3 Mn4 47.71(14) . .
Mn7 Mn3 Mn4 142.33(4) . .
Mn6 Mn3 Mn4 68.07(3) . .
O6 Mn3 Mn1 126.4(3) . 3_666
O17 Mn3 Mn1 137.8(4) . 3_666
O1 Mn3 Mn1 45.6(3) . 3_666
O4 Mn3 Mn1 46.0(3) . 3_666
O20 Mn3 Mn1 76.9(4) . 3_666
O8 Mn3 Mn1 99.1(3) . 3_666
Mn7 Mn3 Mn1 84.4(3) . 3_666
Mn6 Mn3 Mn1 61.1(4) . 3_666
Mn4 Mn3 Mn1 70.9(2) . 3_666
O2 Mn4 O23 91.87(19) 3_666 3_666
O2 Mn4 O16 176.5(2) 3_666 .
O23 Mn4 O16 89.76(19) 3_666 .
O2 Mn4 O1 88.12(17) 3_666 .
O23 Mn4 O1 163.54(19) 3_666 .
O16 Mn4 O1 91.20(17) . .
O2 Mn4 O29 85.0(2) 3_666 .
O23 Mn4 O29 91.24(19) 3_666 .
O16 Mn4 O29 91.9(2) . .
O1 Mn4 O29 105.15(18) . .
O2 Mn4 O8 99.49(19) 3_666 .
O23 Mn4 O8 85.92(19) 3_666 .
O16 Mn4 O8 83.7(2) . .
O1 Mn4 O8 77.85(17) . .
O29 Mn4 O8 174.8(2) . .
O2 Mn4 Mn3 101.14(13) 3_666 .
O23 Mn4 Mn3 129.17(15) 3_666 .
O16 Mn4 Mn3 80.18(14) . .
O1 Mn4 Mn3 35.26(12) . .
O29 Mn4 Mn3 138.34(13) . .
O8 Mn4 Mn3 43.67(12) . .
O2 Mn5 O21 92.93(18) . .
O2 Mn5 O26 174.4(2) . .
O21 Mn5 O26 88.73(19) . .
O2 Mn5 O3 87.81(17) . .
O21 Mn5 O3 163.20(18) . .
O26 Mn5 O3 92.16(18) . .
O2 Mn5 O18 87.64(19) . .
O21 Mn5 O18 91.22(18) . .
O26 Mn5 O18 86.93(19) . .
O3 Mn5 O18 105.58(17) . .
O2 Mn5 O7 102.46(19) . 3_666
O21 Mn5 O7 83.65(18) . 3_666
O26 Mn5 O7 83.07(19) . 3_666
O3 Mn5 O7 79.81(17) . 3_666
O18 Mn5 O7 168.85(18) . 3_666
O2 Mn5 Mn2 102.28(13) . .
O21 Mn5 Mn2 128.17(14) . .
O26 Mn5 Mn2 80.82(14) . .
O3 Mn5 Mn2 35.90(12) . .
O18 Mn5 Mn2 138.00(13) . .
O7 Mn5 Mn2 44.86(12) 3_666 .
O2 Mn5 K1 122.41(14) . .
O21 Mn5 K1 55.27(14) . .
O26 Mn5 K1 54.65(14) . .
O3 Mn5 K1 136.60(12) . .
O18 Mn5 K1 52.17(13) . .
O7 Mn5 K1 117.26(13) 3_666 .
Mn2 Mn5 K1 135.31(5) . .
O15 Mn6 O24 89.69(19) . .
O15 Mn6 O1 90.78(18) . .
O24 Mn6 O1 178.52(18) . .
O15 Mn6 O3 179.10(19) . .
O24 Mn6 O3 91.13(18) . .
O1 Mn6 O3 88.41(17) . .
O15 Mn6 O20 94.54(18) . .
O24 Mn6 O20 100.42(17) . .
O1 Mn6 O20 78.15(15) . .
O3 Mn6 O20 85.67(16) . .
O15 Mn6 O28 100.62(18) . .
O24 Mn6 O28 94.97(18) . .
O1 Mn6 O28 86.32(16) . .
O3 Mn6 O28 78.94(16) . .
O20 Mn6 O28 158.41(16) . .
O15 Mn6 Mn3 82.17(14) . .
O24 Mn6 Mn3 142.58(14) . .
O1 Mn6 Mn3 36.17(12) . .
O3 Mn6 Mn3 97.40(12) . .
O20 Mn6 Mn3 44.59(10) . .
O28 Mn6 Mn3 122.40(12) . .
O15 Mn6 Mn2 143.36(15) . .
O24 Mn6 Mn2 82.41(14) . .
O1 Mn6 Mn2 98.03(12) . .
O3 Mn6 Mn2 36.47(12) . .
O20 Mn6 Mn2 122.05(11) . .
O28 Mn6 Mn2 45.17(11) . .
Mn3 Mn6 Mn2 124.14(4) . .
O15 Mn6 Mn1 132.6(4) . .
O24 Mn6 Mn1 137.6(4) . .
O1 Mn6 Mn1 42.1(4) . .
O3 Mn6 Mn1 46.5(4) . .
O20 Mn6 Mn1 81.7(3) . .
O28 Mn6 Mn1 76.7(3) . .
Mn3 Mn6 Mn1 62.2(4) . .
Mn2 Mn6 Mn1 62.1(4) . .
O15 Mn6 Mn1 136.0(4) . 3_666
O24 Mn6 Mn1 134.1(4) . 3_666
O1 Mn6 Mn1 45.3(4) . 3_666
O3 Mn6 Mn1 43.3(4) . 3_666
O20 Mn6 Mn1 75.8(3) . 3_666
O28 Mn6 Mn1 82.7(3) . 3_666
Mn3 Mn6 Mn1 60.6(4) . 3_666
Mn2 Mn6 Mn1 63.6(4) . 3_666
Mn1 Mn6 Mn1 7.1(4) . 3_666
O10 Mn7 O4 164.6(2) . .
O10 Mn7 O6 90.9(2) . .
O4 Mn7 O6 78.94(17) . .
O10 Mn7 O27 96.3(2) . 3_666
O4 Mn7 O27 94.87(17) . 3_666
O6 Mn7 O27 171.3(2) . 3_666
O10 Mn7 O11 91.1(2) . 3_666
O4 Mn7 O11 78.03(18) . 3_666
O6 Mn7 O11 93.1(2) . 3_666
O27 Mn7 O11 91.6(2) 3_666 3_666
O10 Mn7 O19 98.7(2) . .
O4 Mn7 O19 93.18(17) . .
O6 Mn7 O19 91.9(2) . .
O27 Mn7 O19 82.3(2) 3_666 .
O11 Mn7 O19 168.85(19) 3_666 .
O10 Mn7 Mn3 130.56(16) . .
O4 Mn7 Mn3 41.34(11) . .
O6 Mn7 Mn3 39.78(13) . .
O27 Mn7 Mn3 132.45(14) 3_666 .
O11 Mn7 Mn3 94.47(15) 3_666 .
O19 Mn7 Mn3 83.06(12) . .
O10 Mn7 Mn2 130.11(17) . 3_666
O4 Mn7 Mn2 41.27(12) . 3_666
O6 Mn7 Mn2 95.78(16) . 3_666
O27 Mn7 Mn2 83.25(14) 3_666 3_666
O11 Mn7 Mn2 39.26(13) 3_666 3_666
O19 Mn7 Mn2 130.21(13) . 3_666
Mn3 Mn7 Mn2 72.70(5) . 3_666
O22 Mn8 O5 86.0(2) . .
O22 Mn8 O19 139.22(18) . .
O5 Mn8 O19 86.2(2) . .
O22 Mn8 O2 90.13(17) . .
O5 Mn8 O2 175.5(2) . .
O19 Mn8 O2 98.24(16) . .
O22 Mn8 O27 145.51(18) . 3_666
O5 Mn8 O27 81.24(19) . 3_666
O19 Mn8 O27 71.85(17) . 3_666
O2 Mn8 O27 100.79(16) . 3_666
O22 Mn8 O29 92.43(18) . 3_666
O5 Mn8 O29 105.7(2) . 3_666
O19 Mn8 O29 128.17(18) . 3_666
O2 Mn8 O29 72.13(16) . 3_666
O27 Mn8 O29 61.02(17) 3_666 3_666
O15 P1 O16 111.7(3) . .
O15 P1 O17 110.2(3) . .
O16 P1 O17 110.9(3) . .
O15 P1 C16 107.8(3) . .
O16 P1 C16 109.1(3) . .
O17 P1 C16 106.9(3) . .
O18 P2 O20 113.0(3) . .
O18 P2 O19 106.4(3) . .
O20 P2 O19 110.2(2) . .
O18 P2 C20 110.0(3) . .
O20 P2 C20 108.5(3) . .
O19 P2 C20 108.6(3) . .
O22 P3 O23 110.5(3) . .
O22 P3 O21 109.5(3) . .
O23 P3 O21 113.1(3) . .
O22 P3 C24 110.7(3) . .
O23 P3 C24 106.4(3) . .
O21 P3 C24 106.6(3) . .
O22 P3 K1 77.73(19) . .
O23 P3 K1 151.30(17) . .
O21 P3 K1 40.88(18) . .
C24 P3 K1 95.4(2) . .
O25 P4 O24 110.6(3) . .
O25 P4 O26 111.2(3) . .
O24 P4 O26 111.6(3) . .
O25 P4 C28 107.5(3) . .
O24 P4 C28 106.9(3) . .
O26 P4 C28 108.8(3) . .
O29 P5 O28 113.3(3) . .
O29 P5 O27 105.7(3) . .
O28 P5 O27 110.8(3) . .
O29 P5 C32 109.7(3) . .
O28 P5 C32 108.3(3) . .
O27 P5 C32 108.9(3) . .
Mn3 O1 Mn6 106.97(19) . .
Mn3 O1 Mn4 107.70(19) . .
Mn6 O1 Mn4 125.4(2) . .
Mn3 O1 Mn1 105.0(5) . .
Mn6 O1 Mn1 101.1(6) . .
Mn4 O1 Mn1 108.8(4) . .
Mn3 O1 Mn1 97.8(5) . 3_666
Mn6 O1 Mn1 97.5(5) . 3_666
Mn4 O1 Mn1 117.7(4) . 3_666
Mn1 O1 Mn1 9.7(6) . 3_666
Mn4 O2 Mn5 125.4(2) 3_666 .
Mn4 O2 Mn8 106.58(19) 3_666 .
Mn5 O2 Mn8 109.1(2) . .
Mn2 O3 Mn6 106.54(19) . .
Mn2 O3 Mn5 107.34(19) . .
Mn6 O3 Mn5 125.9(2) . .
Mn2 O3 Mn1 106.2(5) . 3_666
Mn6 O3 Mn1 99.8(5) . 3_666
Mn5 O3 Mn1 109.5(4) . 3_666
Mn2 O3 Mn1 99.1(5) . .
Mn6 O3 Mn1 96.1(5) . .
Mn5 O3 Mn1 118.4(4) . .
Mn1 O3 Mn1 9.6(6) 3_666 .
Mn3 O4 Mn2 126.1(2) . 3_666
Mn3 O4 Mn7 96.54(17) . .
Mn2 O4 Mn7 97.18(17) 3_666 .
Mn3 O4 Mn1 96.8(5) . 3_666
Mn2 O4 Mn1 99.0(5) 3_666 3_666
Mn7 O4 Mn1 147.0(4) . 3_666
Mn3 O4 Mn1 93.2(5) . .
Mn2 O4 Mn1 95.4(5) 3_666 .
Mn7 O4 Mn1 155.1(4) . .
Mn1 O4 Mn1 8.1(7) 3_666 .
C15 O6 Mn3 127.4(5) . .
C15 O6 Mn7 131.6(5) . .
Mn3 O6 Mn7 98.15(19) . .
C14 O7 Mn2 121.7(4) . 3_666
C14 O7 Mn5 119.2(5) . 3_666
Mn2 O7 Mn5 84.35(17) 3_666 3_666
C14 O8 Mn3 124.8(4) . .
C14 O8 Mn4 126.0(5) . .
Mn3 O8 Mn4 88.62(18) . .
C7 O10 Mn7 142.9(5) . .
C36 O11 Mn2 127.7(7) . .
C36 O11 Mn7 136.3(6) . 3_666
Mn2 O11 Mn7 96.0(2) . 3_666
P1 O15 Mn6 121.9(3) . .
P1 O16 Mn4 120.4(2) . .
P1 O17 Mn3 119.1(3) . .
P2 O18 Mn5 122.7(2) . .
P2 O18 K1 141.5(3) . .
Mn5 O18 K1 89.19(16) . .
P2 O19 Mn7 133.0(3) . .
P2 O19 Mn8 104.7(2) . .
Mn7 O19 Mn8 102.26(19) . .
P2 O20 Mn3 126.1(2) . .
P2 O20 Mn6 140.3(3) . .
Mn3 O20 Mn6 89.23(15) . .
P3 O21 Mn5 122.6(3) . .
P3 O21 K1 118.3(2) . .
Mn5 O21 K1 90.60(16) . .
P3 O22 Mn8 114.8(2) . .
P3 O23 Mn4 124.6(3) . 3_666
P4 O24 Mn6 121.7(3) . .
P4 O25 Mn2 118.6(3) . .
P4 O26 Mn5 119.3(2) . .
P4 O26 K1 141.9(2) . .
Mn5 O26 K1 91.10(17) . .
P5 O27 Mn7 135.4(3) . 3_666
P5 O27 Mn8 97.2(3) . 3_666
Mn7 O27 Mn8 101.10(19) 3_666 3_666
P5 O28 Mn2 124.1(3) . .
P5 O28 Mn6 142.5(3) . .
Mn2 O28 Mn6 88.57(15) . .
P5 O29 Mn4 124.0(3) . .
P5 O29 Mn8 95.0(3) . 3_666
Mn4 O29 Mn8 89.40(17) . 3_666
C2 C1 C6 120.0 . .
C2 C1 H1A 120.0 . .
C6 C1 H1A 120.0 . .
C3 C2 C1 120.0 . .
C3 C2 H2A 120.0 . .
C1 C2 H2A 120.0 . .
C4 C3 C2 120.0 . .
C4 C3 H3A 120.0 . .
C2 C3 H3A 120.0 . .
C3 C4 C5 120.0 . .
C3 C4 H4A 120.0 . .
C5 C4 H4A 120.0 . .
C4 C5 C6 120.0 . .
C4 C5 H5B 120.0 . .
C6 C5 H5B 120.0 . .
C5 C6 C1 120.0 . .
C5 C6 C7 120.0(4) . .
C1 C6 C7 120.0(4) . .
O9 C7 O10 126.1(7) . .
O9 C7 C6 120.2(6) . .
O10 C7 C6 113.7(6) . .
C9 C8 C13 120.0 . .
C9 C8 H8A 120.0 . .
C13 C8 H8A 120.0 . .
C8 C9 C10 120.0 . .
C8 C9 H9A 120.0 . .
C10 C9 H9A 120.0 . .
C9 C10 C11 120.0 . .
C9 C10 H10A 120.0 . .
C11 C10 H10A 120.0 . .
C12 C11 C10 120.0 . .
C12 C11 H11A 120.0 . .
C10 C11 H11A 120.0 . .
C11 C12 C13 120.0 . .
C11 C12 H12B 120.0 . .
C13 C12 H12B 120.0 . .
C12 C13 C8 120.0 . .
C12 C13 C14 121.8(5) . .
C8 C13 C14 118.1(5) . .
O7 C14 O8 126.1(7) . .
O7 C14 C13 118.6(6) . .
O8 C14 C13 115.3(6) . .
O6 C15 H15A 109.5 . .
O6 C15 H15B 109.5 . .
H15A C15 H15B 109.5 . .
O6 C15 H15C 109.5 . .
H15A C15 H15C 109.5 . .
H15B C15 H15C 109.5 . .
C19 C16 C18 109.6(7) . .
C19 C16 C17 111.2(7) . .
C18 C16 C17 109.4(8) . .
C19 C16 P1 108.7(6) . .
C18 C16 P1 108.4(5) . .
C17 C16 P1 109.5(5) . .
C16 C17 H17A 109.5 . .
C16 C17 H17B 109.5 . .
H17A C17 H17B 109.5 . .
C16 C17 H17C 109.5 . .
H17A C17 H17C 109.5 . .
H17B C17 H17C 109.5 . .
C16 C18 H18A 109.5 . .
C16 C18 H18B 109.5 . .
H18A C18 H18B 109.5 . .
C16 C18 H18C 109.5 . .
H18A C18 H18C 109.5 . .
H18B C18 H18C 109.5 . .
C16 C19 H19A 109.5 . .
C16 C19 H19B 109.5 . .
H19A C19 H19B 109.5 . .
C16 C19 H19C 109.5 . .
H19A C19 H19C 109.5 . .
H19B C19 H19C 109.5 . .
C23 C20 C22 112.4(7) . .
C23 C20 C21 109.3(8) . .
C22 C20 C21 108.9(8) . .
C23 C20 P2 109.7(5) . .
C22 C20 P2 109.5(6) . .
C21 C20 P2 106.8(5) . .
C20 C21 H21A 109.5 . .
C20 C21 H21B 109.5 . .
H21A C21 H21B 109.5 . .
C20 C21 H21C 109.5 . .
H21A C21 H21C 109.5 . .
H21B C21 H21C 109.5 . .
C20 C22 H22A 109.5 . .
C20 C22 H22B 109.5 . .
H22A C22 H22B 109.5 . .
C20 C22 H22C 109.5 . .
H22A C22 H22C 109.5 . .
H22B C22 H22C 109.5 . .
C20 C23 H23A 109.5 . .
C20 C23 H23B 109.5 . .
H23A C23 H23B 109.5 . .
C20 C23 H23C 109.5 . .
H23A C23 H23C 109.5 . .
H23B C23 H23C 109.5 . .
C27 C24 C25 108.8(7) . .
C27 C24 C26 108.6(7) . .
C25 C24 C26 110.1(6) . .
C27 C24 P3 109.6(5) . .
C25 C24 P3 109.3(5) . .
C26 C24 P3 110.5(5) . .
C24 C25 H25A 109.5 . .
C24 C25 H25B 109.5 . .
H25A C25 H25B 109.5 . .
C24 C25 H25C 109.5 . .
H25A C25 H25C 109.5 . .
H25B C25 H25C 109.5 . .
C24 C26 H26A 109.5 . .
C24 C26 H26B 109.5 . .
H26A C26 H26B 109.5 . .
C24 C26 H26C 109.5 . .
H26A C26 H26C 109.5 . .
H26B C26 H26C 109.5 . .
C24 C27 H27A 109.5 . .
C24 C27 H27B 109.5 . .
H27A C27 H27B 109.5 . .
C24 C27 H27C 109.5 . .
H27A C27 H27C 109.5 . .
H27B C27 H27C 109.5 . .
C31 C28 C29 110.5(7) . .
C31 C28 C30 110.5(7) . .
C29 C28 C30 110.1(7) . .
C31 C28 P4 108.5(5) . .
C29 C28 P4 109.0(5) . .
C30 C28 P4 108.2(5) . .
C28 C29 H29A 109.5 . .
C28 C29 H29B 109.5 . .
H29A C29 H29B 109.5 . .
C28 C29 H29C 109.5 . .
H29A C29 H29C 109.5 . .
H29B C29 H29C 109.5 . .
C28 C30 H30A 109.5 . .
C28 C30 H30B 109.5 . .
H30A C30 H30B 109.5 . .
C28 C30 H30C 109.5 . .
H30A C30 H30C 109.5 . .
H30B C30 H30C 109.5 . .
C28 C31 H31A 109.5 . .
C28 C31 H31B 109.5 . .
H31A C31 H31B 109.5 . .
C28 C31 H31C 109.5 . .
H31A C31 H31C 109.5 . .
H31B C31 H31C 109.5 . .
C34 C32 C35 113.1(8) . .
C34 C32 C33 110.0(8) . .
C35 C32 C33 106.8(8) . .
C34 C32 P5 108.0(6) . .
C35 C32 P5 110.5(6) . .
C33 C32 P5 108.3(5) . .
C32 C33 H33A 109.5 . .
C32 C33 H33B 109.5 . .
H33A C33 H33B 109.5 . .
C32 C33 H33C 109.5 . .
H33A C33 H33C 109.5 . .
H33B C33 H33C 109.5 . .
C32 C34 H34A 109.5 . .
C32 C34 H34B 109.5 . .
H34A C34 H34B 109.5 . .
C32 C34 H34C 109.5 . .
H34A C34 H34C 109.5 . .
H34B C34 H34C 109.5 . .
C32 C35 H35A 109.5 . .
C32 C35 H35B 109.5 . .
H35A C35 H35B 109.5 . .
C32 C35 H35C 109.5 . .
H35A C35 H35C 109.5 . .
H35B C35 H35C 109.5 . .
O11 C36 H36A 109.5 . .
O11 C36 H36B 109.5 . .
H36A C36 H36B 109.5 . .
O11 C36 H36C 109.5 . .
H36A C36 H36C 109.5 . .
H36B C36 H36C 109.5 . .

loop_
_geom_bond_atom_site_label_1
_geom_bond_atom_site_label_2
_geom_bond_distance
_geom_bond_site_symmetry_2
K1 O13 2.714(8) .
K1 O18 2.731(5) .
K1 O12 2.739(11) .
K1 O26 2.821(5) .
K1 O21 2.842(5) .
K1 O12' 2.85(3) .
K1 O33 2.86(6) .
K1 Mn5 3.458(2) .
K1 P3 3.823(3) .
Mn1 Mn1 0.40(2) 3_666
Mn1 O1 2.18(2) .
Mn1 O3 2.23(2) 3_666
Mn1 O1 2.30(2) 3_666
Mn1 O4 2.31(2) 3_666
Mn1 O3 2.33(2) .
Mn1 O4 2.511(19) .
Mn1 Mn3 3.18(2) 3_666
Mn1 Mn6 3.19(2) .
Mn1 Mn6 3.20(2) 3_666
Mn2 O11 1.872(5) .
Mn2 O3 1.928(4) .
Mn2 O25 1.933(4) .
Mn2 O4 1.956(4) 3_666
Mn2 O28 2.205(4) .
Mn2 O7 2.224(5) 3_666
Mn2 Mn7 2.9422(15) 3_666
Mn2 Mn6 3.1087(15) .
Mn2 Mn5 3.1378(18) .
Mn3 O6 1.883(4) .
Mn3 O17 1.911(5) .
Mn3 O1 1.918(4) .
Mn3 O4 1.937(4) .
Mn3 O20 2.182(4) .
Mn3 O8 2.186(5) .
Mn3 Mn7 2.9131(16) .
Mn3 Mn6 3.1077(16) .
Mn3 Mn4 3.1642(18) .
Mn3 Mn1 3.18(2) 3_666
Mn4 O2 1.856(4) 3_666
Mn4 O23 1.928(4) 3_666
Mn4 O16 1.931(4) .
Mn4 O1 2.001(4) .
Mn4 O29 2.198(5) .
Mn4 O8 2.341(5) .
Mn5 O2 1.857(4) .
Mn5 O21 1.940(4) .
Mn5 O26 1.946(4) .
Mn5 O3 1.967(4) .
Mn5 O18 2.159(5) .
Mn5 O7 2.443(6) 3_666
Mn6 O15 1.894(4) .
Mn6 O24 1.896(4) .
Mn6 O1 1.949(4) .
Mn6 O3 1.951(4) .
Mn6 O20 2.242(4) .
Mn6 O28 2.247(4) .
Mn6 Mn1 3.20(2) 3_666
Mn7 O10 1.901(5) .
Mn7 O4 1.967(4) .
Mn7 O6 1.972(4) .
Mn7 O27 1.979(5) 3_666
Mn7 O11 2.082(5) 3_666
Mn7 O19 2.107(5) .
Mn7 Mn2 2.9422(15) 3_666
Mn8 O22 2.154(5) .
Mn8 O5 2.160(5) .
Mn8 O19 2.213(5) .
Mn8 O2 2.215(4) .
Mn8 O27 2.366(5) 3_666
Mn8 O29 2.446(6) 3_666
P1 O15 1.535(5) .
P1 O16 1.536(5) .
P1 O17 1.538(5) .
P1 C16 1.810(7) .
P2 O18 1.518(5) .
P2 O20 1.522(4) .
P2 O19 1.535(5) .
P2 C20 1.825(6) .
P3 O22 1.520(5) .
P3 O23 1.533(5) .
P3 O21 1.542(5) .
P3 C24 1.817(6) .
P4 O25 1.528(5) .
P4 O24 1.539(5) .
P4 O26 1.541(5) .
P4 C28 1.806(6) .
P5 O29 1.514(5) .
P5 O28 1.517(4) .
P5 O27 1.552(5) .
P5 C32 1.812(7) .
O1 Mn1 2.30(2) 3_666
O2 Mn4 1.856(4) 3_666
O3 Mn1 2.23(2) 3_666
O4 Mn2 1.956(4) 3_666
O4 Mn1 2.31(2) 3_666
O6 C15 1.407(8) .
O7 C14 1.196(8) .
O7 Mn2 2.224(5) 3_666
O7 Mn5 2.443(6) 3_666
O8 C14 1.230(8) .
O9 C7 1.213(9) .
O10 C7 1.270(8) .
O11 C36 1.394(11) .
O11 Mn7 2.082(5) 3_666
O23 Mn4 1.928(4) 3_666
O27 Mn7 1.979(5) 3_666
O27 Mn8 2.366(5) 3_666
O29 Mn8 2.446(6) 3_666
C1 C2 1.3900 .
C1 C6 1.3900 .
C1 H1A 0.9300 .
C2 C3 1.3900 .
C2 H2A 0.9300 .
C3 C4 1.3900 .
C3 H3A 0.9300 .
C4 C5 1.3900 .
C4 H4A 0.9300 .
C5 C6 1.3900 .
C5 H5B 0.9300 .
C6 C7 1.503(8) .
C8 C9 1.3900 .
C8 C13 1.3900 .
C8 H8A 0.9300 .
C9 C10 1.3900 .
C9 H9A 0.9300 .
C10 C11 1.3900 .
C10 H10A 0.9300 .
C11 C12 1.3900 .
C11 H11A 0.9300 .
C12 C13 1.3900 .
C12 H12B 0.9300 .
C13 C14 1.509(8) .
C15 H15A 0.9600 .
C15 H15B 0.9600 .
C15 H15C 0.9600 .
C16 C19 1.519(11) .
C16 C18 1.523(12) .
C16 C17 1.531(11) .
C17 H17A 0.9600 .
C17 H17B 0.9600 .
C17 H17C 0.9600 .
C18 H18A 0.9600 .
C18 H18B 0.9600 .
C18 H18C 0.9600 .
C19 H19A 0.9600 .
C19 H19B 0.9600 .
C19 H19C 0.9600 .
C20 C23 1.489(11) .
C20 C22 1.509(12) .
C20 C21 1.539(11) .
C21 H21A 0.9600 .
C21 H21B 0.9600 .
C21 H21C 0.9600 .
C22 H22A 0.9600 .
C22 H22B 0.9600 .
C22 H22C 0.9600 .
C23 H23A 0.9600 .
C23 H23B 0.9600 .
C23 H23C 0.9600 .
C24 C27 1.515(10) .
C24 C25 1.521(10) .
C24 C26 1.528(10) .
C25 H25A 0.9600 .
C25 H25B 0.9600 .
C25 H25C 0.9600 .
C26 H26A 0.9600 .
C26 H26B 0.9600 .
C26 H26C 0.9600 .
C27 H27A 0.9600 .
C27 H27B 0.9600 .
C27 H27C 0.9600 .
C28 C31 1.502(11) .
C28 C29 1.529(11) .
C28 C30 1.540(11) .
C29 H29A 0.9600 .
C29 H29B 0.9600 .
C29 H29C 0.9600 .
C30 H30A 0.9600 .
C30 H30B 0.9600 .
C30 H30C 0.9600 .
C31 H31A 0.9600 .
C31 H31B 0.9600 .
C31 H31C 0.9600 .
C32 C34 1.510(13) .
C32 C35 1.525(13) .
C32 C33 1.526(12) .
C33 H33A 0.9600 .
C33 H33B 0.9600 .
C33 H33C 0.9600 .
C34 H34A 0.9600 .
C34 H34B 0.9600 .
C34 H34C 0.9600 .
C35 H35A 0.9600 .
C35 H35B 0.9600 .
C35 H35C 0.9600 .
C36 H36A 0.9600 .
C36 H36B 0.9600 .
C36 H36C 0.9600 .

loop_
_geom_torsion_atom_site_label_1
_geom_torsion_atom_site_label_2
_geom_torsion_atom_site_label_3
_geom_torsion_atom_site_label_4
_geom_torsion
_geom_torsion_site_symmetry_1
_geom_torsion_site_symmetry_4
O6 Mn3 Mn4 O2 -98.1(3) . 3_666
O17 Mn3 Mn4 O2 178.9(2) . 3_666
O1 Mn3 Mn4 O2 70.3(2) . 3_666
O4 Mn3 Mn4 O2 -3.01(19) . 3_666
O20 Mn3 Mn4 O2 95.84(19) . 3_666
O8 Mn3 Mn4 O2 -92.1(2) . 3_666
Mn7 Mn3 Mn4 O2 -21.15(15) . 3_666
Mn6 Mn3 Mn4 O2 96.40(14) . 3_666
Mn1 Mn3 Mn4 O2 30.7(4) 3_666 3_666
O6 Mn3 Mn4 O23 3.7(3) . 3_666
O17 Mn3 Mn4 O23 -79.4(2) . 3_666
O1 Mn3 Mn4 O23 172.1(3) . 3_666
O4 Mn3 Mn4 O23 98.7(2) . 3_666
O20 Mn3 Mn4 O23 -162.4(2) . 3_666
O8 Mn3 Mn4 O23 9.6(3) . 3_666
Mn7 Mn3 Mn4 O23 80.59(19) . 3_666
Mn6 Mn3 Mn4 O23 -161.87(18) . 3_666
Mn1 Mn3 Mn4 O23 132.4(4) 3_666 3_666
O6 Mn3 Mn4 O16 85.3(3) . .
O17 Mn3 Mn4 O16 2.2(2) . .
O1 Mn3 Mn4 O16 -106.4(2) . .
O4 Mn3 Mn4 O16 -179.69(19) . .
O20 Mn3 Mn4 O16 -80.85(19) . .
O8 Mn3 Mn4 O16 91.2(2) . .
Mn7 Mn3 Mn4 O16 162.17(16) . .
Mn6 Mn3 Mn4 O16 -80.29(15) . .
Mn1 Mn3 Mn4 O16 -146.0(4) 3_666 .
O6 Mn3 Mn4 O1 -168.4(3) . .
O17 Mn3 Mn4 O1 108.5(2) . .
O4 Mn3 Mn4 O1 -73.3(2) . .
O20 Mn3 Mn4 O1 25.5(2) . .
O8 Mn3 Mn4 O1 -162.5(3) . .
Mn7 Mn3 Mn4 O1 -91.5(2) . .
Mn6 Mn3 Mn4 O1 26.06(19) . .
Mn1 Mn3 Mn4 O1 -39.7(4) 3_666 .
O6 Mn3 Mn4 O29 166.9(3) . .
O17 Mn3 Mn4 O29 83.8(3) . .
O1 Mn3 Mn4 O29 -24.7(3) . .
O4 Mn3 Mn4 O29 -98.0(3) . .
O20 Mn3 Mn4 O29 0.8(3) . .
O8 Mn3 Mn4 O29 172.8(3) . .
Mn7 Mn3 Mn4 O29 -116.2(2) . .
Mn6 Mn3 Mn4 O29 1.4(2) . .
Mn1 Mn3 Mn4 O29 -64.4(5) 3_666 .
O6 Mn3 Mn4 O8 -5.9(3) . .
O17 Mn3 Mn4 O8 -89.0(2) . .
O1 Mn3 Mn4 O8 162.5(3) . .
O4 Mn3 Mn4 O8 89.1(2) . .
O20 Mn3 Mn4 O8 -172.0(2) . .
Mn7 Mn3 Mn4 O8 71.0(2) . .
Mn6 Mn3 Mn4 O8 -171.5(2) . .
Mn1 Mn3 Mn4 O8 122.8(5) 3_666 .
O11 Mn2 Mn5 O2 -98.5(3) . .
O3 Mn2 Mn5 O2 68.5(2) . .
O25 Mn2 Mn5 O2 176.87(19) . .
O4 Mn2 Mn5 O2 -1.94(18) 3_666 .
O28 Mn2 Mn5 O2 93.80(19) . .
O7 Mn2 Mn5 O2 -95.4(2) 3_666 .
Mn7 Mn2 Mn5 O2 -19.31(15) 3_666 .
Mn6 Mn2 Mn5 O2 94.67(14) . .
O11 Mn2 Mn5 O21 5.2(3) . .
O3 Mn2 Mn5 O21 172.2(3) . .
O25 Mn2 Mn5 O21 -79.4(2) . .
O4 Mn2 Mn5 O21 101.8(2) 3_666 .
O28 Mn2 Mn5 O21 -162.5(2) . .
O7 Mn2 Mn5 O21 8.3(2) 3_666 .
Mn7 Mn2 Mn5 O21 84.44(18) 3_666 .
Mn6 Mn2 Mn5 O21 -161.58(17) . .
O11 Mn2 Mn5 O26 86.3(3) . .
O3 Mn2 Mn5 O26 -106.7(2) . .
O25 Mn2 Mn5 O26 1.67(19) . .
O4 Mn2 Mn5 O26 -177.14(18) 3_666 .
O28 Mn2 Mn5 O26 -81.41(19) . .
O7 Mn2 Mn5 O26 89.4(2) 3_666 .
Mn7 Mn2 Mn5 O26 165.49(15) 3_666 .
Mn6 Mn2 Mn5 O26 -80.53(14) . .
O11 Mn2 Mn5 O3 -167.0(3) . .
O25 Mn2 Mn5 O3 108.4(2) . .
O4 Mn2 Mn5 O3 -70.4(2) 3_666 .
O28 Mn2 Mn5 O3 25.3(2) . .
O7 Mn2 Mn5 O3 -163.9(3) 3_666 .
Mn7 Mn2 Mn5 O3 -87.8(2) 3_666 .
Mn6 Mn2 Mn5 O3 26.21(19) . .
O11 Mn2 Mn5 O18 161.2(3) . .
O3 Mn2 Mn5 O18 -31.8(3) . .
O25 Mn2 Mn5 O18 76.6(2) . .
O4 Mn2 Mn5 O18 -102.2(2) 3_666 .
O28 Mn2 Mn5 O18 -6.5(2) . .
O7 Mn2 Mn5 O18 164.3(3) 3_666 .
Mn7 Mn2 Mn5 O18 -119.6(2) 3_666 .
Mn6 Mn2 Mn5 O18 -5.6(2) . .
O11 Mn2 Mn5 O7 -3.1(3) . 3_666
O3 Mn2 Mn5 O7 163.9(3) . 3_666
O25 Mn2 Mn5 O7 -87.7(2) . 3_666
O4 Mn2 Mn5 O7 93.5(2) 3_666 3_666
O28 Mn2 Mn5 O7 -170.8(2) . 3_666
Mn7 Mn2 Mn5 O7 76.11(19) 3_666 3_666
Mn6 Mn2 Mn5 O7 -169.91(18) . 3_666
O11 Mn2 Mn5 K1 81.6(3) . .
O3 Mn2 Mn5 K1 -111.4(2) . .
O25 Mn2 Mn5 K1 -3.02(15) . .
O4 Mn2 Mn5 K1 178.17(13) 3_666 .
O28 Mn2 Mn5 K1 -86.10(14) . .
O7 Mn2 Mn5 K1 84.69(19) 3_666 .
Mn7 Mn2 Mn5 K1 160.79(7) 3_666 .
Mn6 Mn2 Mn5 K1 -85.23(7) . .
O13 K1 Mn5 O2 4.3(3) . .
O18 K1 Mn5 O2 -56.3(2) . .
O12 K1 Mn5 O2 -161.3(9) . .
O26 K1 Mn5 O2 -174.2(2) . .
O21 K1 Mn5 O2 68.5(2) . .
O12' K1 Mn5 O2 -106(2) . .
O33 K1 Mn5 O2 140.3(14) . .
P3 K1 Mn5 O2 46.92(16) . .
O13 K1 Mn5 O21 -64.2(2) . .
O18 K1 Mn5 O21 -124.8(2) . .
O12 K1 Mn5 O21 130.2(9) . .
O26 K1 Mn5 O21 117.3(2) . .
O12' K1 Mn5 O21 -175(2) . .
O33 K1 Mn5 O21 71.8(14) . .
P3 K1 Mn5 O21 -21.59(16) . .
O13 K1 Mn5 O26 178.5(3) . .
O18 K1 Mn5 O26 117.9(2) . .
O12 K1 Mn5 O26 12.9(9) . .
O21 K1 Mn5 O26 -117.3(2) . .
O12' K1 Mn5 O26 68(2) . .
O33 K1 Mn5 O26 -45.5(14) . .
P3 K1 Mn5 O26 -138.88(17) . .
O13 K1 Mn5 O3 131.6(3) . .
O18 K1 Mn5 O3 71.0(2) . .
O12 K1 Mn5 O3 -34.0(9) . .
O26 K1 Mn5 O3 -46.9(2) . .
O21 K1 Mn5 O3 -164.2(2) . .
O12' K1 Mn5 O3 21(2) . .
O33 K1 Mn5 O3 -92.4(14) . .
P3 K1 Mn5 O3 174.19(18) . .
O13 K1 Mn5 O18 60.6(2) . .
O12 K1 Mn5 O18 -105.0(9) . .
O26 K1 Mn5 O18 -117.9(2) . .
O21 K1 Mn5 O18 124.8(2) . .
O12' K1 Mn5 O18 -50(2) . .
O33 K1 Mn5 O18 -163.4(14) . .
P3 K1 Mn5 O18 103.23(17) . .
O13 K1 Mn5 O7 -123.6(2) . 3_666
O18 K1 Mn5 O7 175.8(2) . 3_666
O12 K1 Mn5 O7 70.8(9) . 3_666
O26 K1 Mn5 O7 57.9(2) . 3_666
O21 K1 Mn5 O7 -59.4(2) . 3_666
O12' K1 Mn5 O7 126(2) . 3_666
O33 K1 Mn5 O7 12.4(14) . 3_666
P3 K1 Mn5 O7 -81.01(15) . 3_666
O13 K1 Mn5 Mn2 -175.79(19) . .
O18 K1 Mn5 Mn2 123.57(18) . .
O12 K1 Mn5 Mn2 18.6(9) . .
O26 K1 Mn5 Mn2 5.68(17) . .
O21 K1 Mn5 Mn2 -111.62(17) . .
O12' K1 Mn5 Mn2 74(2) . .
O33 K1 Mn5 Mn2 -39.8(14) . .
P3 K1 Mn5 Mn2 -133.20(7) . .
O6 Mn3 Mn6 O15 -91.2(3) . .
O17 Mn3 Mn6 O15 -8.2(2) . .
O1 Mn3 Mn6 O15 102.2(2) . .
O4 Mn3 Mn6 O15 174.65(19) . .
O20 Mn3 Mn6 O15 -104.7(2) . .
O8 Mn3 Mn6 O15 69.1(2) . .
Mn7 Mn3 Mn6 O15 -144.73(15) . .
Mn4 Mn3 Mn6 O15 76.03(15) . .
Mn1 Mn3 Mn6 O15 155.6(3) 3_666 .
O6 Mn3 Mn6 O24 -12.1(3) . .
O17 Mn3 Mn6 O24 70.9(3) . .
O1 Mn3 Mn6 O24 -178.7(3) . .
O4 Mn3 Mn6 O24 -106.2(3) . .
O20 Mn3 Mn6 O24 -25.6(3) . .
O8 Mn3 Mn6 O24 148.2(3) . .
Mn7 Mn3 Mn6 O24 -65.6(2) . .
Mn4 Mn3 Mn6 O24 155.1(2) . .
Mn1 Mn3 Mn6 O24 -125.3(3) 3_666 .
O6 Mn3 Mn6 O1 166.6(3) . .
O17 Mn3 Mn6 O1 -110.4(2) . .
O4 Mn3 Mn6 O1 72.4(2) . .
O20 Mn3 Mn6 O1 153.1(2) . .
O8 Mn3 Mn6 O1 -33.1(2) . .
Mn7 Mn3 Mn6 O1 113.06(19) . .
Mn4 Mn3 Mn6 O1 -26.18(18) . .
Mn1 Mn3 Mn6 O1 53.4(3) 3_666 .
O6 Mn3 Mn6 O3 89.6(3) . .
O17 Mn3 Mn6 O3 172.60(19) . .
O1 Mn3 Mn6 O3 -77.0(2) . .
O4 Mn3 Mn6 O3 -4.56(17) . .
O20 Mn3 Mn6 O3 76.11(19) . .
O8 Mn3 Mn6 O3 -110.1(2) . .
Mn7 Mn3 Mn6 O3 36.06(13) . .
Mn4 Mn3 Mn6 O3 -103.18(12) . .
Mn1 Mn3 Mn6 O3 -23.6(3) 3_666 .
O6 Mn3 Mn6 O20 13.5(3) . .
O17 Mn3 Mn6 O20 96.5(2) . .
O1 Mn3 Mn6 O20 -153.1(2) . .
O4 Mn3 Mn6 O20 -80.67(19) . .
O8 Mn3 Mn6 O20 173.7(2) . .
Mn7 Mn3 Mn6 O20 -40.05(16) . .
Mn4 Mn3 Mn6 O20 -179.29(15) . .
Mn1 Mn3 Mn6 O20 -99.7(3) 3_666 .
O6 Mn3 Mn6 O28 171.2(3) . .
O17 Mn3 Mn6 O28 -105.84(19) . .
O1 Mn3 Mn6 O28 4.6(2) . .
O4 Mn3 Mn6 O28 77.00(18) . .
O20 Mn3 Mn6 O28 157.7(2) . .
O8 Mn3 Mn6 O28 -28.6(2) . .
Mn7 Mn3 Mn6 O28 117.62(14) . .
Mn4 Mn3 Mn6 O28 -21.62(13) . .
Mn1 Mn3 Mn6 O28 57.9(3) 3_666 .
O6 Mn3 Mn6 Mn2 116.5(2) . .
O17 Mn3 Mn6 Mn2 -160.49(15) . .
O1 Mn3 Mn6 Mn2 -50.09(19) . .
O4 Mn3 Mn6 Mn2 22.35(13) . .
O20 Mn3 Mn6 Mn2 103.02(16) . .
O8 Mn3 Mn6 Mn2 -83.23(17) . .
Mn7 Mn3 Mn6 Mn2 62.97(6) . .
Mn4 Mn3 Mn6 Mn2 -76.27(4) . .
Mn1 Mn3 Mn6 Mn2 3.3(2) 3_666 .
O6 Mn3 Mn6 Mn1 121.1(3) . .
O17 Mn3 Mn6 Mn1 -155.9(3) . .
O1 Mn3 Mn6 Mn1 -45.5(3) . .
O4 Mn3 Mn6 Mn1 27.0(3) . .
O20 Mn3 Mn6 Mn1 107.6(3) . .
O8 Mn3 Mn6 Mn1 -78.6(3) . .
Mn7 Mn3 Mn6 Mn1 67.6(2) . .
Mn4 Mn3 Mn6 Mn1 -71.7(2) . .
Mn1 Mn3 Mn6 Mn1 7.9(5) 3_666 .
O6 Mn3 Mn6 Mn1 113.3(3) . 3_666
O17 Mn3 Mn6 Mn1 -163.8(3) . 3_666
O1 Mn3 Mn6 Mn1 -53.4(3) . 3_666
O4 Mn3 Mn6 Mn1 19.1(3) . 3_666
O20 Mn3 Mn6 Mn1 99.7(3) . 3_666
O8 Mn3 Mn6 Mn1 -86.5(3) . 3_666
Mn7 Mn3 Mn6 Mn1 59.7(2) . 3_666
Mn4 Mn3 Mn6 Mn1 -79.5(2) . 3_666
O11 Mn2 Mn6 O15 -11.5(4) . .
O3 Mn2 Mn6 O15 -178.5(3) . .
O25 Mn2 Mn6 O15 70.8(3) . .
O4 Mn2 Mn6 O15 -105.4(3) 3_666 .
O28 Mn2 Mn6 O15 -25.7(3) . .
O7 Mn2 Mn6 O15 146.6(3) 3_666 .
Mn7 Mn2 Mn6 O15 -66.7(2) 3_666 .
Mn5 Mn2 Mn6 O15 155.4(2) . .
O11 Mn2 Mn6 O24 -90.6(3) . .
O3 Mn2 Mn6 O24 102.3(2) . .
O25 Mn2 Mn6 O24 -8.39(19) . .
O4 Mn2 Mn6 O24 175.44(18) 3_666 .
O28 Mn2 Mn6 O24 -104.8(2) . .
O7 Mn2 Mn6 O24 67.4(2) 3_666 .
Mn7 Mn2 Mn6 O24 -145.83(14) 3_666 .
Mn5 Mn2 Mn6 O24 76.28(14) . .
O11 Mn2 Mn6 O1 90.8(3) . .
O3 Mn2 Mn6 O1 -76.2(2) . .
O25 Mn2 Mn6 O1 173.04(18) . .
O4 Mn2 Mn6 O1 -3.14(17) 3_666 .
O28 Mn2 Mn6 O1 76.60(19) . .
O7 Mn2 Mn6 O1 -111.1(2) 3_666 .
Mn7 Mn2 Mn6 O1 35.60(12) 3_666 .
Mn5 Mn2 Mn6 O1 -102.29(12) . .
O11 Mn2 Mn6 O3 167.1(3) . .
O25 Mn2 Mn6 O3 -110.7(2) . .
O4 Mn2 Mn6 O3 73.1(2) 3_666 .
O28 Mn2 Mn6 O3 152.8(2) . .
O7 Mn2 Mn6 O3 -34.9(3) 3_666 .
Mn7 Mn2 Mn6 O3 111.8(2) 3_666 .
Mn5 Mn2 Mn6 O3 -26.06(19) . .
O11 Mn2 Mn6 O20 171.8(3) . .
O3 Mn2 Mn6 O20 4.8(2) . .
O25 Mn2 Mn6 O20 -105.96(19) . .
O4 Mn2 Mn6 O20 77.87(17) 3_666 .
O28 Mn2 Mn6 O20 157.6(2) . .
O7 Mn2 Mn6 O20 -30.1(2) 3_666 .
Mn7 Mn2 Mn6 O20 116.60(13) 3_666 .
Mn5 Mn2 Mn6 O20 -21.29(13) . .
O11 Mn2 Mn6 O28 14.2(3) . .
O3 Mn2 Mn6 O28 -152.8(2) . .
O25 Mn2 Mn6 O28 96.4(2) . .
O4 Mn2 Mn6 O28 -79.74(19) 3_666 .
O7 Mn2 Mn6 O28 172.3(2) 3_666 .
Mn7 Mn2 Mn6 O28 -41.01(16) 3_666 .
Mn5 Mn2 Mn6 O28 -178.90(16) . .
O11 Mn2 Mn6 Mn3 118.0(3) . .
O3 Mn2 Mn6 Mn3 -49.03(19) . .
O25 Mn2 Mn6 Mn3 -159.76(14) . .
O4 Mn2 Mn6 Mn3 24.07(13) 3_666 .
O28 Mn2 Mn6 Mn3 103.81(16) . .
O7 Mn2 Mn6 Mn3 -83.93(17) 3_666 .
Mn7 Mn2 Mn6 Mn3 62.80(6) 3_666 .
Mn5 Mn2 Mn6 Mn3 -75.09(4) . .
O11 Mn2 Mn6 Mn1 113.4(4) . .
O3 Mn2 Mn6 Mn1 -53.6(3) . .
O25 Mn2 Mn6 Mn1 -164.4(3) . .
O4 Mn2 Mn6 Mn1 19.5(3) 3_666 .
O28 Mn2 Mn6 Mn1 99.2(3) . .
O7 Mn2 Mn6 Mn1 -88.5(3) 3_666 .
Mn7 Mn2 Mn6 Mn1 58.2(2) 3_666 .
Mn5 Mn2 Mn6 Mn1 -79.7(2) . .
O11 Mn2 Mn6 Mn1 121.2(4) . 3_666
O3 Mn2 Mn6 Mn1 -45.8(3) . 3_666
O25 Mn2 Mn6 Mn1 -156.6(3) . 3_666
O4 Mn2 Mn6 Mn1 27.3(3) 3_666 3_666
O28 Mn2 Mn6 Mn1 107.0(3) . 3_666
O7 Mn2 Mn6 Mn1 -80.7(3) 3_666 3_666
Mn7 Mn2 Mn6 Mn1 66.0(2) 3_666 3_666
Mn5 Mn2 Mn6 Mn1 -71.9(2) . 3_666
Mn1 Mn1 Mn6 O15 -121(6) 3_666 .
O1 Mn1 Mn6 O15 -7.1(6) . .
O3 Mn1 Mn6 O15 -16.1(11) 3_666 .
O1 Mn1 Mn6 O15 -173.3(7) 3_666 .
O4 Mn1 Mn6 O15 122.2(5) 3_666 .
O3 Mn1 Mn6 O15 179.6(3) . .
O4 Mn1 Mn6 O15 -65.9(4) . .
Mn3 Mn1 Mn6 O15 142.2(4) 3_666 .
Mn1 Mn1 Mn6 O24 64(7) 3_666 .
O1 Mn1 Mn6 O24 177.9(3) . .
O3 Mn1 Mn6 O24 168.9(6) 3_666 .
O1 Mn1 Mn6 O24 11.7(12) 3_666 .
O4 Mn1 Mn6 O24 -52.9(5) 3_666 .
O3 Mn1 Mn6 O24 4.5(6) . .
O4 Mn1 Mn6 O24 119.1(5) . .
Mn3 Mn1 Mn6 O24 -32.8(6) 3_666 .
Mn1 Mn1 Mn6 O1 -114(7) 3_666 .
O3 Mn1 Mn6 O1 -9.0(6) 3_666 .
O1 Mn1 Mn6 O1 -166.2(12) 3_666 .
O4 Mn1 Mn6 O1 129.3(5) 3_666 .
O3 Mn1 Mn6 O1 -173.3(6) . .
O4 Mn1 Mn6 O1 -58.8(5) . .
Mn3 Mn1 Mn6 O1 149.3(6) 3_666 .
Mn1 Mn1 Mn6 O3 59(6) 3_666 .
O1 Mn1 Mn6 O3 173.3(6) . .
O3 Mn1 Mn6 O3 164.4(11) 3_666 .
O1 Mn1 Mn6 O3 7.2(7) 3_666 .
O4 Mn1 Mn6 O3 -57.4(5) 3_666 .
O4 Mn1 Mn6 O3 114.5(4) . .
Mn3 Mn1 Mn6 O3 -37.4(4) 3_666 .
Mn1 Mn1 Mn6 O20 -33(6) 3_666 .
O1 Mn1 Mn6 O20 81.5(3) . .
O3 Mn1 Mn6 O20 72.5(9) 3_666 .
O1 Mn1 Mn6 O20 -84.7(9) 3_666 .
O4 Mn1 Mn6 O20 -149.3(4) 3_666 .
O3 Mn1 Mn6 O20 -91.9(3) . .
O4 Mn1 Mn6 O20 22.7(3) . .
Mn3 Mn1 Mn6 O20 -129.3(4) 3_666 .
Mn1 Mn1 Mn6 O28 147(6) 3_666 .
O1 Mn1 Mn6 O28 -99.4(3) . .
O3 Mn1 Mn6 O28 -108.4(9) 3_666 .
O1 Mn1 Mn6 O28 94.4(10) 3_666 .
O4 Mn1 Mn6 O28 29.9(3) 3_666 .
O3 Mn1 Mn6 O28 87.3(4) . .
O4 Mn1 Mn6 O28 -158.2(5) . .
Mn3 Mn1 Mn6 O28 49.9(3) 3_666 .
Mn1 Mn1 Mn6 Mn3 -75(6) 3_666 .
O1 Mn1 Mn6 Mn3 38.9(3) . .
O3 Mn1 Mn6 Mn3 29.9(8) 3_666 .
O1 Mn1 Mn6 Mn3 -127.3(10) 3_666 .
O4 Mn1 Mn6 Mn3 168.2(5) 3_666 .
O3 Mn1 Mn6 Mn3 -134.4(3) . .
O4 Mn1 Mn6 Mn3 -19.9(3) . .
Mn3 Mn1 Mn6 Mn3 -171.8(5) 3_666 .
Mn1 Mn1 Mn6 Mn2 101(6) 3_666 .
O1 Mn1 Mn6 Mn2 -145.4(4) . .
O3 Mn1 Mn6 Mn2 -154.4(9) 3_666 .
O1 Mn1 Mn6 Mn2 48.4(9) 3_666 .
O4 Mn1 Mn6 Mn2 -16.1(3) 3_666 .
O3 Mn1 Mn6 Mn2 41.3(3) . .
O4 Mn1 Mn6 Mn2 155.8(5) . .
Mn3 Mn1 Mn6 Mn2 3.9(3) 3_666 .
O1 Mn1 Mn6 Mn1 114(7) . 3_666
O3 Mn1 Mn6 Mn1 105(7) 3_666 3_666
O1 Mn1 Mn6 Mn1 -52(6) 3_666 3_666
O4 Mn1 Mn6 Mn1 -117(7) 3_666 3_666
O3 Mn1 Mn6 Mn1 -59(6) . 3_666
O4 Mn1 Mn6 Mn1 55(6) . 3_666
Mn3 Mn1 Mn6 Mn1 -97(6) 3_666 3_666
O6 Mn3 Mn7 O10 -5.8(3) . .
O17 Mn3 Mn7 O10 17.5(3) . .
O1 Mn3 Mn7 O10 173.7(3) . .
O4 Mn3 Mn7 O10 -161.5(3) . .
O20 Mn3 Mn7 O10 99.9(2) . .
O8 Mn3 Mn7 O10 -85.3(3) . .
Mn6 Mn3 Mn7 O10 127.7(2) . .
Mn4 Mn3 Mn7 O10 -134.6(2) . .
Mn1 Mn3 Mn7 O10 177.1(4) 3_666 .
O6 Mn3 Mn7 O4 155.7(3) . .
O17 Mn3 Mn7 O4 179.0(3) . .
O1 Mn3 Mn7 O4 -24.8(2) . .
O20 Mn3 Mn7 O4 -98.5(2) . .
O8 Mn3 Mn7 O4 76.2(2) . .
Mn6 Mn3 Mn7 O4 -70.79(18) . .
Mn4 Mn3 Mn7 O4 26.91(18) . .
Mn1 Mn3 Mn7 O4 -21.4(4) 3_666 .
O17 Mn3 Mn7 O6 23.3(3) . .
O1 Mn3 Mn7 O6 179.5(3) . .
O4 Mn3 Mn7 O6 -155.7(3) . .
O20 Mn3 Mn7 O6 105.8(3) . .
O8 Mn3 Mn7 O6 -79.5(3) . .
Mn6 Mn3 Mn7 O6 133.5(2) . .
Mn4 Mn3 Mn7 O6 -128.8(3) . .
Mn1 Mn3 Mn7 O6 -177.0(4) 3_666 .
O6 Mn3 Mn7 O27 -174.3(3) . 3_666
O17 Mn3 Mn7 O27 -151.0(3) . 3_666
O1 Mn3 Mn7 O27 5.3(3) . 3_666
O4 Mn3 Mn7 O27 30.1(3) . 3_666
O20 Mn3 Mn7 O27 -68.5(2) . 3_666
O8 Mn3 Mn7 O27 106.2(3) . 3_666
Mn6 Mn3 Mn7 O27 -40.7(2) . 3_666
Mn4 Mn3 Mn7 O27 57.0(2) . 3_666
Mn1 Mn3 Mn7 O27 8.7(4) 3_666 3_666
O6 Mn3 Mn7 O11 89.5(3) . 3_666
O17 Mn3 Mn7 O11 112.8(3) . 3_666
O1 Mn3 Mn7 O11 -91.0(2) . 3_666
O4 Mn3 Mn7 O11 -66.2(2) . 3_666
O20 Mn3 Mn7 O11 -164.72(18) . 3_666
O8 Mn3 Mn7 O11 10.0(2) . 3_666
Mn6 Mn3 Mn7 O11 -136.98(14) . 3_666
Mn4 Mn3 Mn7 O11 -39.27(15) . 3_666
Mn1 Mn3 Mn7 O11 -87.5(4) 3_666 3_666
O6 Mn3 Mn7 O19 -101.4(3) . .
O17 Mn3 Mn7 O19 -78.1(2) . .
O1 Mn3 Mn7 O19 78.1(2) . .
O4 Mn3 Mn7 O19 102.9(2) . .
O20 Mn3 Mn7 O19 4.36(17) . .
O8 Mn3 Mn7 O19 179.1(2) . .
Mn6 Mn3 Mn7 O19 32.10(14) . .
Mn4 Mn3 Mn7 O19 129.80(14) . .
Mn1 Mn3 Mn7 O19 81.5(4) 3_666 .
O6 Mn3 Mn7 Mn2 122.6(2) . 3_666
O17 Mn3 Mn7 Mn2 145.9(2) . 3_666
O1 Mn3 Mn7 Mn2 -57.88(16) . 3_666
O4 Mn3 Mn7 Mn2 -33.09(17) . 3_666
O20 Mn3 Mn7 Mn2 -131.63(11) . 3_666
O8 Mn3 Mn7 Mn2 43.09(17) . 3_666
Mn6 Mn3 Mn7 Mn2 -103.88(5) . 3_666
Mn4 Mn3 Mn7 Mn2 -6.18(6) . 3_666
Mn1 Mn3 Mn7 Mn2 -54.4(3) 3_666 3_666
O13 K1 P3 O22 28.9(3) . .
O18 K1 P3 O22 -63.6(2) . .
O12 K1 P3 O22 96.7(7) . .
O26 K1 P3 O22 -127.4(2) . .
O21 K1 P3 O22 -140.7(3) . .
O12' K1 P3 O22 55.8(16) . .
O33 K1 P3 O22 137.7(12) . .
Mn5 K1 P3 O22 -105.15(18) . .
O13 K1 P3 O23 139.3(5) . .
O18 K1 P3 O23 46.7(4) . .
O12 K1 P3 O23 -153.0(8) . .
O26 K1 P3 O23 -17.1(4) . .
O21 K1 P3 O23 -30.3(5) . .
O12' K1 P3 O23 166.2(16) . .
O33 K1 P3 O23 -111.9(13) . .
Mn5 K1 P3 O23 5.2(4) . .
O13 K1 P3 O21 169.6(3) . .
O18 K1 P3 O21 77.1(3) . .
O12 K1 P3 O21 -122.7(8) . .
O26 K1 P3 O21 13.3(3) . .
O12' K1 P3 O21 -163.5(16) . .
O33 K1 P3 O21 -81.6(12) . .
Mn5 K1 P3 O21 35.5(2) . .
O13 K1 P3 C24 -81.2(3) . .
O18 K1 P3 C24 -173.7(2) . .
O12 K1 P3 C24 -13.4(8) . .
O26 K1 P3 C24 122.5(2) . .
O21 K1 P3 C24 109.2(3) . .
O12' K1 P3 C24 -54.3(16) . .
O33 K1 P3 C24 27.6(12) . .
Mn5 K1 P3 C24 144.8(2) . .
O17 Mn3 O1 Mn6 67.5(2) . .
O4 Mn3 O1 Mn6 -111.91(19) . .
O20 Mn3 O1 Mn6 -19.33(17) . .
O8 Mn3 O1 Mn6 150.2(2) . .
Mn7 Mn3 O1 Mn6 -95.57(18) . .
Mn4 Mn3 O1 Mn6 137.2(3) . .
Mn1 Mn3 O1 Mn6 -100.4(5) 3_666 .
O17 Mn3 O1 Mn4 -69.7(2) . .
O4 Mn3 O1 Mn4 110.89(19) . .
O20 Mn3 O1 Mn4 -156.5(2) . .
O8 Mn3 O1 Mn4 13.0(2) . .
Mn7 Mn3 O1 Mn4 127.23(13) . .
Mn6 Mn3 O1 Mn4 -137.2(3) . .
Mn1 Mn3 O1 Mn4 122.4(5) 3_666 .
O17 Mn3 O1 Mn1 174.4(5) . .
O4 Mn3 O1 Mn1 -5.0(5) . .
O20 Mn3 O1 Mn1 87.6(5) . .
O8 Mn3 O1 Mn1 -102.9(5) . .
Mn7 Mn3 O1 Mn1 11.4(5) . .
Mn6 Mn3 O1 Mn1 106.9(5) . .
Mn4 Mn3 O1 Mn1 -115.9(6) . .
Mn1 Mn3 O1 Mn1 6.6(10) 3_666 .
O17 Mn3 O1 Mn1 167.9(5) . 3_666
O4 Mn3 O1 Mn1 -11.5(5) . 3_666
O20 Mn3 O1 Mn1 81.0(5) . 3_666
O8 Mn3 O1 Mn1 -109.5(5) . 3_666
Mn7 Mn3 O1 Mn1 4.8(5) . 3_666
Mn6 Mn3 O1 Mn1 100.4(5) . 3_666
Mn4 Mn3 O1 Mn1 -122.4(5) . 3_666
O15 Mn6 O1 Mn3 -75.5(2) . .
O3 Mn6 O1 Mn3 104.84(19) . .
O20 Mn6 O1 Mn3 18.93(17) . .
O28 Mn6 O1 Mn3 -176.14(19) . .
Mn2 Mn6 O1 Mn3 140.12(14) . .
Mn1 Mn6 O1 Mn3 109.7(4) . .
Mn1 Mn6 O1 Mn3 100.5(4) 3_666 .
O15 Mn6 O1 Mn4 51.8(3) . .
O3 Mn6 O1 Mn4 -127.8(3) . .
O20 Mn6 O1 Mn4 146.3(3) . .
O28 Mn6 O1 Mn4 -48.8(2) . .
Mn3 Mn6 O1 Mn4 127.4(3) . .
Mn2 Mn6 O1 Mn4 -92.5(2) . .
Mn1 Mn6 O1 Mn4 -122.9(5) . .
Mn1 Mn6 O1 Mn4 -132.1(5) 3_666 .
O15 Mn6 O1 Mn1 174.8(4) . .
O3 Mn6 O1 Mn1 -4.8(4) . .
O20 Mn6 O1 Mn1 -90.7(4) . .
O28 Mn6 O1 Mn1 74.2(4) . .
Mn3 Mn6 O1 Mn1 -109.7(4) . .
Mn2 Mn6 O1 Mn1 30.5(4) . .
Mn1 Mn6 O1 Mn1 -9.1(7) 3_666 .
O15 Mn6 O1 Mn1 -176.1(4) . 3_666
O3 Mn6 O1 Mn1 4.3(4) . 3_666
O20 Mn6 O1 Mn1 -81.6(4) . 3_666
O28 Mn6 O1 Mn1 83.3(4) . 3_666
Mn3 Mn6 O1 Mn1 -100.5(4) . 3_666
Mn2 Mn6 O1 Mn1 39.6(4) . 3_666
Mn1 Mn6 O1 Mn1 9.1(7) . 3_666
O2 Mn4 O1 Mn3 -112.4(2) 3_666 .
O23 Mn4 O1 Mn3 -22.2(7) 3_666 .
O16 Mn4 O1 Mn3 71.0(2) . .
O29 Mn4 O1 Mn3 163.3(2) . .
O8 Mn4 O1 Mn3 -12.3(2) . .
O2 Mn4 O1 Mn6 120.5(3) 3_666 .
O23 Mn4 O1 Mn6 -149.3(5) 3_666 .
O16 Mn4 O1 Mn6 -56.1(3) . .
O29 Mn4 O1 Mn6 36.2(3) . .
O8 Mn4 O1 Mn6 -139.4(3) . .
Mn3 Mn4 O1 Mn6 -127.1(3) . .
O2 Mn4 O1 Mn1 0.9(6) 3_666 .
O23 Mn4 O1 Mn1 91.2(9) 3_666 .
O16 Mn4 O1 Mn1 -175.6(6) . .
O29 Mn4 O1 Mn1 -83.4(6) . .
O8 Mn4 O1 Mn1 101.1(6) . .
Mn3 Mn4 O1 Mn1 113.4(6) . .
O2 Mn4 O1 Mn1 -3.3(6) 3_666 3_666
O23 Mn4 O1 Mn1 87.0(9) 3_666 3_666
O16 Mn4 O1 Mn1 -179.8(6) . 3_666
O29 Mn4 O1 Mn1 -87.6(6) . 3_666
O8 Mn4 O1 Mn1 96.9(6) . 3_666
Mn3 Mn4 O1 Mn1 109.1(6) . 3_666
Mn1 Mn1 O1 Mn3 -42(7) 3_666 .
O3 Mn1 O1 Mn3 63.5(5) 3_666 .
O4 Mn1 O1 Mn3 -168.4(5) 3_666 .
O3 Mn1 O1 Mn3 -107.0(4) . .
O4 Mn1 O1 Mn3 4.1(4) . .
Mn3 Mn1 O1 Mn3 -170.6(12) 3_666 .
Mn6 Mn1 O1 Mn3 -111.2(3) . .
Mn6 Mn1 O1 Mn3 57.3(9) 3_666 .
Mn1 Mn1 O1 Mn6 69(7) 3_666 .
O3 Mn1 O1 Mn6 174.6(4) 3_666 .
O4 Mn1 O1 Mn6 -57.2(6) 3_666 .
O3 Mn1 O1 Mn6 4.2(3) . .
O4 Mn1 O1 Mn6 115.2(3) . .
Mn3 Mn1 O1 Mn6 -59.4(14) 3_666 .
Mn6 Mn1 O1 Mn6 168.5(8) 3_666 .
Mn1 Mn1 O1 Mn4 -157(6) 3_666 .
O3 Mn1 O1 Mn4 -51.6(6) 3_666 .
O4 Mn1 O1 Mn4 76.5(8) 3_666 .
O3 Mn1 O1 Mn4 137.9(3) . .
O4 Mn1 O1 Mn4 -111.0(3) . .
Mn3 Mn1 O1 Mn4 74.3(15) 3_666 .
Mn6 Mn1 O1 Mn4 133.7(4) . .
Mn6 Mn1 O1 Mn4 -57.8(10) 3_666 .
O3 Mn1 O1 Mn1 106(7) 3_666 3_666
O4 Mn1 O1 Mn1 -126(7) 3_666 3_666
O3 Mn1 O1 Mn1 -65(6) . 3_666
O4 Mn1 O1 Mn1 46(6) . 3_666
Mn3 Mn1 O1 Mn1 -128(8) 3_666 3_666
Mn6 Mn1 O1 Mn1 -69(7) . 3_666
Mn6 Mn1 O1 Mn1 100(7) 3_666 3_666
O21 Mn5 O2 Mn4 -60.2(3) . 3_666
O3 Mn5 O2 Mn4 103.0(3) . 3_666
O18 Mn5 O2 Mn4 -151.2(3) . 3_666
O7 Mn5 O2 Mn4 24.0(3) 3_666 3_666
Mn2 Mn5 O2 Mn4 70.0(3) . 3_666
K1 Mn5 O2 Mn4 -110.1(2) . 3_666
O21 Mn5 O2 Mn8 67.9(2) . .
O3 Mn5 O2 Mn8 -128.9(2) . .
O18 Mn5 O2 Mn8 -23.2(2) . .
O7 Mn5 O2 Mn8 152.05(18) 3_666 .
Mn2 Mn5 O2 Mn8 -161.97(13) . .
K1 Mn5 O2 Mn8 17.9(2) . .
O22 Mn8 O2 Mn4 71.5(2) . 3_666
O19 Mn8 O2 Mn4 -148.6(2) . 3_666
O27 Mn8 O2 Mn4 -75.6(2) 3_666 3_666
O29 Mn8 O2 Mn4 -21.03(19) 3_666 3_666
O22 Mn8 O2 Mn5 -66.5(2) . .
O19 Mn8 O2 Mn5 73.5(2) . .
O27 Mn8 O2 Mn5 146.4(2) 3_666 .
O29 Mn8 O2 Mn5 -159.0(2) 3_666 .
O25 Mn2 O3 Mn6 67.2(2) . .
O4 Mn2 O3 Mn6 -109.8(2) 3_666 .
O28 Mn2 O3 Mn6 -19.54(18) . .
O7 Mn2 O3 Mn6 149.6(2) 3_666 .
Mn7 Mn2 O3 Mn6 -94.79(18) 3_666 .
Mn5 Mn2 O3 Mn6 137.1(3) . .
O25 Mn2 O3 Mn5 -70.0(2) . .
O4 Mn2 O3 Mn5 113.02(19) 3_666 .
O28 Mn2 O3 Mn5 -156.7(2) . .
O7 Mn2 O3 Mn5 12.5(2) 3_666 .
Mn7 Mn2 O3 Mn5 128.07(13) 3_666 .
Mn6 Mn2 O3 Mn5 -137.1(3) . .
O25 Mn2 O3 Mn1 172.9(5) . 3_666
O4 Mn2 O3 Mn1 -4.1(5) 3_666 3_666
O28 Mn2 O3 Mn1 86.2(5) . 3_666
O7 Mn2 O3 Mn1 -104.7(5) 3_666 3_666
Mn7 Mn2 O3 Mn1 11.0(5) 3_666 3_666
Mn6 Mn2 O3 Mn1 105.8(5) . 3_666
Mn5 Mn2 O3 Mn1 -117.1(5) . 3_666
O25 Mn2 O3 Mn1 166.3(5) . .
O4 Mn2 O3 Mn1 -10.7(5) 3_666 .
O28 Mn2 O3 Mn1 79.6(5) . .
O7 Mn2 O3 Mn1 -111.3(5) 3_666 .
Mn7 Mn2 O3 Mn1 4.4(5) 3_666 .
Mn6 Mn2 O3 Mn1 99.1(5) . .
Mn5 Mn2 O3 Mn1 -123.7(5) . .
O24 Mn6 O3 Mn2 -75.6(2) . .
O1 Mn6 O3 Mn2 105.8(2) . .
O20 Mn6 O3 Mn2 -175.95(19) . .
O28 Mn6 O3 Mn2 19.26(18) . .
Mn3 Mn6 O3 Mn2 140.94(15) . .
Mn1 Mn6 O3 Mn2 101.4(4) . .
Mn1 Mn6 O3 Mn2 110.3(4) 3_666 .
O24 Mn6 O3 Mn5 51.2(3) . .
O1 Mn6 O3 Mn5 -127.4(3) . .
O20 Mn6 O3 Mn5 -49.2(2) . .
O28 Mn6 O3 Mn5 146.0(3) . .
Mn3 Mn6 O3 Mn5 -92.3(2) . .
Mn2 Mn6 O3 Mn5 126.8(3) . .
Mn1 Mn6 O3 Mn5 -131.9(5) . .
Mn1 Mn6 O3 Mn5 -123.0(5) 3_666 .
O24 Mn6 O3 Mn1 174.1(4) . 3_666
O1 Mn6 O3 Mn1 -4.5(4) . 3_666
O20 Mn6 O3 Mn1 73.8(4) . 3_666
O28 Mn6 O3 Mn1 -91.0(4) . 3_666
Mn3 Mn6 O3 Mn1 30.7(4) . 3_666
Mn2 Mn6 O3 Mn1 -110.3(4) . 3_666
Mn1 Mn6 O3 Mn1 -8.9(7) . 3_666
O24 Mn6 O3 Mn1 -176.9(4) . .
O1 Mn6 O3 Mn1 4.5(4) . .
O20 Mn6 O3 Mn1 82.7(4) . .
O28 Mn6 O3 Mn1 -82.1(4) . .
Mn3 Mn6 O3 Mn1 39.6(4) . .
Mn2 Mn6 O3 Mn1 -101.4(4) . .
Mn1 Mn6 O3 Mn1 8.9(7) 3_666 .
O2 Mn5 O3 Mn2 -114.6(2) . .
O21 Mn5 O3 Mn2 -21.7(7) . .
O26 Mn5 O3 Mn2 71.1(2) . .
O18 Mn5 O3 Mn2 158.50(19) . .
O7 Mn5 O3 Mn2 -11.48(19) 3_666 .
K1 Mn5 O3 Mn2 107.68(18) . .
O2 Mn5 O3 Mn6 119.0(3) . .
O21 Mn5 O3 Mn6 -148.1(5) . .
O26 Mn5 O3 Mn6 -55.3(3) . .
O18 Mn5 O3 Mn6 32.1(3) . .
O7 Mn5 O3 Mn6 -137.9(3) 3_666 .
Mn2 Mn5 O3 Mn6 -126.4(3) . .
K1 Mn5 O3 Mn6 -18.7(3) . .
O2 Mn5 O3 Mn1 0.3(6) . 3_666
O21 Mn5 O3 Mn1 93.2(8) . 3_666
O26 Mn5 O3 Mn1 -174.0(6) . 3_666
O18 Mn5 O3 Mn1 -86.6(6) . 3_666
O7 Mn5 O3 Mn1 103.4(6) 3_666 3_666
Mn2 Mn5 O3 Mn1 114.9(6) . 3_666
K1 Mn5 O3 Mn1 -137.4(6) . 3_666
O2 Mn5 O3 Mn1 -3.6(6) . .
O21 Mn5 O3 Mn1 89.3(9) . .
O26 Mn5 O3 Mn1 -178.0(6) . .
O18 Mn5 O3 Mn1 -90.6(6) . .
O7 Mn5 O3 Mn1 99.4(6) 3_666 .
Mn2 Mn5 O3 Mn1 110.9(6) . .
K1 Mn5 O3 Mn1 -141.4(6) . .
Mn1 Mn1 O3 Mn2 138(6) 3_666 .
O1 Mn1 O3 Mn2 -112.0(3) . .
O1 Mn1 O3 Mn2 76.9(5) 3_666 .
O4 Mn1 O3 Mn2 9.5(4) 3_666 .
O4 Mn1 O3 Mn2 -177.3(5) . .
Mn3 Mn1 O3 Mn2 41.5(3) 3_666 .
Mn6 Mn1 O3 Mn2 -107.9(2) . .
Mn6 Mn1 O3 Mn2 81.4(9) 3_666 .
Mn1 Mn1 O3 Mn6 -114(6) 3_666 .
O1 Mn1 O3 Mn6 -4.1(3) . .
O1 Mn1 O3 Mn6 -175.2(4) 3_666 .
O4 Mn1 O3 Mn6 117.4(3) 3_666 .
O4 Mn1 O3 Mn6 -69.4(5) . .
Mn3 Mn1 O3 Mn6 149.3(2) 3_666 .
Mn6 Mn1 O3 Mn6 -170.8(8) 3_666 .
Mn1 Mn1 O3 Mn5 23(7) 3_666 .
O1 Mn1 O3 Mn5 132.5(3) . .
O1 Mn1 O3 Mn5 -38.5(7) 3_666 .
O4 Mn1 O3 Mn5 -105.9(3) 3_666 .
O4 Mn1 O3 Mn5 67.3(8) . .
Mn3 Mn1 O3 Mn5 -74.0(4) 3_666 .
Mn6 Mn1 O3 Mn5 136.7(4) . .
Mn6 Mn1 O3 Mn5 -34.1(12) 3_666 .
O1 Mn1 O3 Mn1 110(7) . 3_666
O1 Mn1 O3 Mn1 -62(6) 3_666 3_666
O4 Mn1 O3 Mn1 -129(7) 3_666 3_666
O4 Mn1 O3 Mn1 44(6) . 3_666
Mn3 Mn1 O3 Mn1 -97(6) 3_666 3_666
Mn6 Mn1 O3 Mn1 114(6) . 3_666
Mn6 Mn1 O3 Mn1 -57(6) 3_666 3_666
O6 Mn3 O4 Mn2 87.7(3) . 3_666
O1 Mn3 O4 Mn2 -94.9(3) . 3_666
O20 Mn3 O4 Mn2 -175.3(2) . 3_666
O8 Mn3 O4 Mn2 -11.4(3) . 3_666
Mn7 Mn3 O4 Mn2 103.9(3) . 3_666
Mn6 Mn3 O4 Mn2 -129.8(2) . 3_666
Mn4 Mn3 O4 Mn2 -59.7(2) . 3_666
Mn1 Mn3 O4 Mn2 -106.4(5) 3_666 3_666
O6 Mn3 O4 Mn7 -16.2(2) . .
O1 Mn3 O4 Mn7 161.23(17) . .
O20 Mn3 O4 Mn7 80.89(17) . .
O8 Mn3 O4 Mn7 -115.21(19) . .
Mn6 Mn3 O4 Mn7 126.34(12) . .
Mn4 Mn3 O4 Mn7 -163.52(11) . .
Mn1 Mn3 O4 Mn7 149.8(5) 3_666 .
O6 Mn3 O4 Mn1 -166.0(5) . 3_666
O1 Mn3 O4 Mn1 11.5(4) . 3_666
O20 Mn3 O4 Mn1 -68.9(4) . 3_666
O8 Mn3 O4 Mn1 95.0(4) . 3_666
Mn7 Mn3 O4 Mn1 -149.8(5) . 3_666
Mn6 Mn3 O4 Mn1 -23.4(4) . 3_666
Mn4 Mn3 O4 Mn1 46.7(4) . 3_666
O6 Mn3 O4 Mn1 -173.2(4) . .
O1 Mn3 O4 Mn1 4.2(4) . .
O20 Mn3 O4 Mn1 -76.2(4) . .
O8 Mn3 O4 Mn1 87.7(4) . .
Mn7 Mn3 O4 Mn1 -157.1(4) . .
Mn6 Mn3 O4 Mn1 -30.7(4) . .
Mn4 Mn3 O4 Mn1 39.4(4) . .
Mn1 Mn3 O4 Mn1 -7.3(8) 3_666 .
O10 Mn7 O4 Mn3 65.1(8) . .
O6 Mn7 O4 Mn3 15.57(19) . .
O27 Mn7 O4 Mn3 -158.23(19) 3_666 .
O11 Mn7 O4 Mn3 111.2(2) 3_666 .
O19 Mn7 O4 Mn3 -75.73(19) . .
Mn2 Mn7 O4 Mn3 127.8(2) 3_666 .
O10 Mn7 O4 Mn2 -62.6(8) . 3_666
O6 Mn7 O4 Mn2 -112.2(2) . 3_666
O27 Mn7 O4 Mn2 74.0(2) 3_666 3_666
O11 Mn7 O4 Mn2 -16.60(19) 3_666 3_666
O19 Mn7 O4 Mn2 156.48(18) . 3_666
Mn3 Mn7 O4 Mn2 -127.8(2) . 3_666
O10 Mn7 O4 Mn1 178.4(11) . 3_666
O6 Mn7 O4 Mn1 128.9(10) . 3_666
O27 Mn7 O4 Mn1 -44.9(10) 3_666 3_666
O11 Mn7 O4 Mn1 -135.5(10) 3_666 3_666
O19 Mn7 O4 Mn1 37.6(10) . 3_666
Mn3 Mn7 O4 Mn1 113.3(10) . 3_666
Mn2 Mn7 O4 Mn1 -118.9(10) 3_666 3_666
O10 Mn7 O4 Mn1 177.5(13) . .
O6 Mn7 O4 Mn1 128.0(12) . .
O27 Mn7 O4 Mn1 -45.8(12) 3_666 .
O11 Mn7 O4 Mn1 -136.4(12) 3_666 .
O19 Mn7 O4 Mn1 36.7(12) . .
Mn3 Mn7 O4 Mn1 112.4(12) . .
Mn2 Mn7 O4 Mn1 -119.8(12) 3_666 .
Mn1 Mn1 O4 Mn3 117(7) 3_666 .
O1 Mn1 O4 Mn3 -3.9(4) . .
O3 Mn1 O4 Mn3 -123.6(4) 3_666 .
O1 Mn1 O4 Mn3 169.0(6) 3_666 .
O3 Mn1 O4 Mn3 63.6(6) . .
Mn3 Mn1 O4 Mn3 172.1(9) 3_666 .
Mn6 Mn1 O4 Mn3 28.9(3) . .
Mn6 Mn1 O4 Mn3 -156.9(3) 3_666 .
Mn1 Mn1 O4 Mn2 -117(7) 3_666 3_666
O1 Mn1 O4 Mn2 122.9(4) . 3_666
O3 Mn1 O4 Mn2 3.2(4) 3_666 3_666
O3 Mn1 O4 Mn2 -169.6(5) . 3_666
Mn3 Mn1 O4 Mn2 -61.2(10) 3_666 3_666
Mn6 Mn1 O4 Mn2 155.7(3) . 3_666
Mn6 Mn1 O4 Mn2 -30.1(3) 3_666 3_666
Mn1 Mn1 O4 Mn7 4(8) 3_666 .
O1 Mn1 O4 Mn7 -116.9(10) . .
O3 Mn1 O4 Mn7 123.4(10) 3_666 .
O1 Mn1 O4 Mn7 55.9(15) 3_666 .
O3 Mn1 O4 Mn7 -49.5(15) . .
Mn3 Mn1 O4 Mn7 59.0(19) 3_666 .
Mn6 Mn1 O4 Mn7 -84.1(12) . .
Mn6 Mn1 O4 Mn7 90.0(12) 3_666 .
O1 Mn1 O4 Mn1 -120(7) . 3_666
O3 Mn1 O4 Mn1 120(7) 3_666 3_666
O1 Mn1 O4 Mn1 52(7) 3_666 3_666
O3 Mn1 O4 Mn1 -53(7) . 3_666
Mn3 Mn1 O4 Mn1 55(6) 3_666 3_666
Mn6 Mn1 O4 Mn1 -88(7) . 3_666
Mn6 Mn1 O4 Mn1 86(7) 3_666 3_666
O17 Mn3 O6 C15 34.1(7) . .
O4 Mn3 O6 C15 -146.4(7) . .
O20 Mn3 O6 C15 122.0(6) . .
O8 Mn3 O6 C15 -49.7(7) . .
Mn7 Mn3 O6 C15 -162.5(8) . .
Mn6 Mn3 O6 C15 112.2(6) . .
Mn4 Mn3 O6 C15 -45.2(7) . .
Mn1 Mn3 O6 C15 -158.9(7) 3_666 .
O17 Mn3 O6 Mn7 -163.4(2) . .
O4 Mn3 O6 Mn7 16.2(2) . .
O20 Mn3 O6 Mn7 -75.4(2) . .
O8 Mn3 O6 Mn7 112.9(2) . .
Mn6 Mn3 O6 Mn7 -85.2(3) . .
Mn4 Mn3 O6 Mn7 117.3(2) . .
Mn1 Mn3 O6 Mn7 3.7(5) 3_666 .
O10 Mn7 O6 C15 -23.0(7) . .
O4 Mn7 O6 C15 145.3(7) . .
O11 Mn7 O6 C15 68.2(7) 3_666 .
O19 Mn7 O6 C15 -121.8(7) . .
Mn3 Mn7 O6 C15 161.4(8) . .
Mn2 Mn7 O6 C15 107.5(7) 3_666 .
O10 Mn7 O6 Mn3 175.6(2) . .
O4 Mn7 O6 Mn3 -16.1(2) . .
O11 Mn7 O6 Mn3 -93.2(2) 3_666 .
O19 Mn7 O6 Mn3 76.8(2) . .
Mn2 Mn7 O6 Mn3 -53.9(2) 3_666 .
O6 Mn3 O8 C14 -48.9(6) . .
O17 Mn3 O8 C14 -141.8(6) . .
O1 Mn3 O8 C14 123.8(6) . .
O4 Mn3 O8 C14 34.2(6) . .
O20 Mn3 O8 C14 156.9(5) . .
Mn7 Mn3 O8 C14 -6.9(6) . .
Mn6 Mn3 O8 C14 143.1(5) . .
Mn4 Mn3 O8 C14 134.3(7) . .
Mn1 Mn3 O8 C14 80.8(7) 3_666 .
O6 Mn3 O8 Mn4 176.78(17) . .
O17 Mn3 O8 Mn4 83.86(19) . .
O1 Mn3 O8 Mn4 -10.53(17) . .
O4 Mn3 O8 Mn4 -100.12(18) . .
O20 Mn3 O8 Mn4 22.6(7) . .
Mn7 Mn3 O8 Mn4 -141.24(10) . .
Mn6 Mn3 O8 Mn4 8.7(2) . .
Mn1 Mn3 O8 Mn4 -53.5(4) 3_666 .
O2 Mn4 O8 C14 -37.2(5) 3_666 .
O23 Mn4 O8 C14 54.0(5) 3_666 .
O16 Mn4 O8 C14 144.3(5) . .
O1 Mn4 O8 C14 -123.2(5) . .
Mn3 Mn4 O8 C14 -133.4(6) . .
O2 Mn4 O8 Mn3 96.24(19) 3_666 .
O23 Mn4 O8 Mn3 -172.5(2) 3_666 .
O16 Mn4 O8 Mn3 -82.3(2) . .
O1 Mn4 O8 Mn3 10.26(16) . .
O4 Mn7 O10 C7 159.4(7) . .
O6 Mn7 O10 C7 -152.3(8) . .
O27 Mn7 O10 C7 22.9(9) 3_666 .
O11 Mn7 O10 C7 114.6(8) 3_666 .
O19 Mn7 O10 C7 -60.2(9) . .
Mn3 Mn7 O10 C7 -148.6(7) . .
Mn2 Mn7 O10 C7 109.4(8) 3_666 .
O25 Mn2 O11 C36 22.1(8) . .
O4 Mn2 O11 C36 -160.9(8) 3_666 .
O28 Mn2 O11 C36 110.1(8) . .
O7 Mn2 O11 C36 -60.9(8) 3_666 .
Mn7 Mn2 O11 C36 -178.1(9) 3_666 .
Mn6 Mn2 O11 C36 99.7(8) . .
Mn5 Mn2 O11 C36 -58.5(9) . .
O25 Mn2 O11 Mn7 -159.8(2) . 3_666
O4 Mn2 O11 Mn7 17.14(19) 3_666 3_666
O28 Mn2 O11 Mn7 -71.8(2) . 3_666
O7 Mn2 O11 Mn7 117.2(2) 3_666 3_666
Mn6 Mn2 O11 Mn7 -82.2(3) . 3_666
Mn5 Mn2 O11 Mn7 119.6(2) . 3_666
O16 P1 O15 Mn6 -72.5(4) . .
O17 P1 O15 Mn6 51.3(4) . .
C16 P1 O15 Mn6 167.6(3) . .
O24 Mn6 O15 P1 -164.0(3) . .
O1 Mn6 O15 P1 14.6(3) . .
O20 Mn6 O15 P1 -63.6(3) . .
O28 Mn6 O15 P1 101.0(3) . .
Mn3 Mn6 O15 P1 -20.6(3) . .
Mn2 Mn6 O15 P1 119.2(3) . .
Mn1 Mn6 O15 P1 19.3(6) . .
Mn1 Mn6 O15 P1 10.6(6) 3_666 .
O15 P1 O16 Mn4 64.5(4) . .
O17 P1 O16 Mn4 -58.9(4) . .
C16 P1 O16 Mn4 -176.4(3) . .
O23 Mn4 O16 P1 157.8(3) 3_666 .
O1 Mn4 O16 P1 -5.8(3) . .
O29 Mn4 O16 P1 -111.0(3) . .
O8 Mn4 O16 P1 71.9(3) . .
Mn3 Mn4 O16 P1 27.9(3) . .
O15 P1 O17 Mn3 -62.7(4) . .
O16 P1 O17 Mn3 61.6(4) . .
C16 P1 O17 Mn3 -179.6(3) . .
O6 Mn3 O17 P1 -179.7(3) . .
O1 Mn3 O17 P1 2.9(3) . .
O20 Mn3 O17 P1 83.1(3) . .
O8 Mn3 O17 P1 -80.1(3) . .
Mn7 Mn3 O17 P1 164.86(18) . .
Mn6 Mn3 O17 P1 37.2(3) . .
Mn4 Mn3 O17 P1 -32.0(3) . .
Mn1 Mn3 O17 P1 15.8(6) 3_666 .
O20 P2 O18 Mn5 -27.2(4) . .
O19 P2 O18 Mn5 93.9(3) . .
C20 P2 O18 Mn5 -148.7(3) . .
O20 P2 O18 K1 114.1(4) . .
O19 P2 O18 K1 -124.8(4) . .
C20 P2 O18 K1 -7.4(6) . .
O2 Mn5 O18 P2 -67.6(3) . .
O21 Mn5 O18 P2 -160.5(3) . .
O26 Mn5 O18 P2 110.8(4) . .
O3 Mn5 O18 P2 19.4(4) . .
O7 Mn5 O18 P2 137.2(8) 3_666 .
Mn2 Mn5 O18 P2 38.2(5) . .
K1 Mn5 O18 P2 157.0(4) . .
O2 Mn5 O18 K1 135.33(17) . .
O21 Mn5 O18 K1 42.44(17) . .
O26 Mn5 O18 K1 -46.22(17) . .
O3 Mn5 O18 K1 -137.60(15) . .
O7 Mn5 O18 K1 -19.9(10) 3_666 .
Mn2 Mn5 O18 K1 -118.87(14) . .
O13 K1 O18 P2 90.6(5) . .
O12 K1 O18 P2 -6.1(7) . .
O26 K1 O18 P2 -113.6(5) . .
O21 K1 O18 P2 -179.2(5) . .
O12' K1 O18 P2 11.5(10) . .
O33 K1 O18 P2 -104(3) . .
Mn5 K1 O18 P2 -148.2(5) . .
P3 K1 O18 P2 158.0(5) . .
O13 K1 O18 Mn5 -121.2(2) . .
O12 K1 O18 Mn5 142.1(5) . .
O26 K1 O18 Mn5 34.58(14) . .
O21 K1 O18 Mn5 -30.98(14) . .
O12' K1 O18 Mn5 159.7(9) . .
O33 K1 O18 Mn5 44(3) . .
P3 K1 O18 Mn5 -53.75(11) . .
O18 P2 O19 Mn7 -133.6(4) . .
O20 P2 O19 Mn7 -10.7(5) . .
C20 P2 O19 Mn7 108.0(4) . .
O18 P2 O19 Mn8 -10.5(3) . .
O20 P2 O19 Mn8 112.3(2) . .
C20 P2 O19 Mn8 -128.9(3) . .
O10 Mn7 O19 P2 -127.8(4) . .
O4 Mn7 O19 P2 42.5(4) . .
O6 Mn7 O19 P2 -36.5(4) . .
O27 Mn7 O19 P2 137.0(4) 3_666 .
O11 Mn7 O19 P2 80.1(11) 3_666 .
Mn3 Mn7 O19 P2 2.3(4) . .
Mn2 Mn7 O19 P2 62.7(4) 3_666 .
O10 Mn7 O19 Mn8 108.3(2) . .
O4 Mn7 O19 Mn8 -81.47(18) . .
O6 Mn7 O19 Mn8 -160.50(19) . .
O27 Mn7 O19 Mn8 13.02(19) 3_666 .
O11 Mn7 O19 Mn8 -43.9(11) 3_666 .
Mn3 Mn7 O19 Mn8 -121.63(15) . .
Mn2 Mn7 O19 Mn8 -61.3(2) 3_666 .
O22 Mn8 O19 P2 46.1(4) . .
O5 Mn8 O19 P2 125.5(3) . .
O2 Mn8 O19 P2 -53.8(2) . .
O27 Mn8 O19 P2 -152.5(3) 3_666 .
O29 Mn8 O19 P2 -127.5(2) 3_666 .
O22 Mn8 O19 Mn7 -172.75(19) . .
O5 Mn8 O19 Mn7 -93.4(2) . .
O2 Mn8 O19 Mn7 87.39(19) . .
O27 Mn8 O19 Mn7 -11.33(16) 3_666 .
O29 Mn8 O19 Mn7 13.7(3) 3_666 .
O18 P2 O20 Mn3 135.0(3) . .
O19 P2 O20 Mn3 16.1(4) . .
C20 P2 O20 Mn3 -102.7(3) . .
O18 P2 O20 Mn6 -13.4(5) . .
O19 P2 O20 Mn6 -132.3(4) . .
C20 P2 O20 Mn6 108.9(4) . .
O6 Mn3 O20 P2 27.7(3) . .
O17 Mn3 O20 P2 121.5(3) . .
O1 Mn3 O20 P2 -144.5(3) . .
O4 Mn3 O20 P2 -54.4(3) . .
O8 Mn3 O20 P2 -177.9(5) . .
Mn7 Mn3 O20 P2 -12.8(3) . .
Mn6 Mn3 O20 P2 -160.4(4) . .
Mn4 Mn3 O20 P2 -159.7(2) . .
Mn1 Mn3 O20 P2 -98.0(4) 3_666 .
O6 Mn3 O20 Mn6 -171.82(16) . .
O17 Mn3 O20 Mn6 -78.07(17) . .
O1 Mn3 O20 Mn6 15.98(14) . .
O4 Mn3 O20 Mn6 106.02(16) . .
O8 Mn3 O20 Mn6 -17.4(6) . .
Mn7 Mn3 O20 Mn6 147.63(12) . .
Mn4 Mn3 O20 Mn6 0.72(16) . .
Mn1 Mn3 O20 Mn6 62.4(3) 3_666 .
O15 Mn6 O20 P2 -131.1(4) . .
O24 Mn6 O20 P2 -40.5(4) . .
O1 Mn6 O20 P2 139.1(4) . .
O3 Mn6 O20 P2 49.8(4) . .
O28 Mn6 O20 P2 94.2(5) . .
Mn3 Mn6 O20 P2 154.9(5) . .
Mn2 Mn6 O20 P2 47.0(4) . .
Mn1 Mn6 O20 P2 96.5(5) . .
Mn1 Mn6 O20 P2 92.6(5) 3_666 .
O15 Mn6 O20 Mn3 74.02(18) . .
O24 Mn6 O20 Mn3 164.54(16) . .
O1 Mn6 O20 Mn3 -15.83(14) . .
O3 Mn6 O20 Mn3 -105.11(16) . .
O28 Mn6 O20 Mn3 -60.7(4) . .
Mn2 Mn6 O20 Mn3 -107.95(12) . .
Mn1 Mn6 O20 Mn3 -58.4(4) . .
Mn1 Mn6 O20 Mn3 -62.4(4) 3_666 .
O22 P3 O21 Mn5 -70.0(4) . .
O23 P3 O21 Mn5 53.7(4) . .
C24 P3 O21 Mn5 170.2(3) . .
K1 P3 O21 Mn5 -111.0(4) . .
O22 P3 O21 K1 41.1(3) . .
O23 P3 O21 K1 164.7(2) . .
C24 P3 O21 K1 -78.8(3) . .
O2 Mn5 O21 P3 -3.4(3) . .
O3 Mn5 O21 P3 -95.6(7) . .
O18 Mn5 O21 P3 84.3(3) . .
O7 Mn5 O21 P3 -105.6(3) 3_666 .
Mn2 Mn5 O21 P3 -111.5(3) . .
K1 Mn5 O21 P3 124.7(4) . .
O2 Mn5 O21 K1 -128.14(17) . .
O3 Mn5 O21 K1 139.7(6) . .
O18 Mn5 O21 K1 -40.44(17) . .
O7 Mn5 O21 K1 129.64(16) 3_666 .
Mn2 Mn5 O21 K1 123.74(11) . .
O13 K1 O21 P3 -9.6(3) . .
O18 K1 O21 P3 -93.2(3) . .
O12 K1 O21 P3 96.9(7) . .
O26 K1 O21 P3 -164.6(3) . .
O12' K1 O21 P3 43(4) . .
O33 K1 O21 P3 106.9(12) . .
Mn5 K1 O21 P3 -128.1(3) . .
O13 K1 O21 Mn5 118.6(2) . .
O18 K1 O21 Mn5 34.95(15) . .
O12 K1 O21 Mn5 -135.0(6) . .
O26 K1 O21 Mn5 -36.44(14) . .
O12' K1 O21 Mn5 171(4) . .
O33 K1 O21 Mn5 -125.0(12) . .
P3 K1 O21 Mn5 128.1(3) . .
O23 P3 O22 Mn8 -59.0(3) . .
O21 P3 O22 Mn8 66.2(3) . .
C24 P3 O22 Mn8 -176.6(3) . .
K1 P3 O22 Mn8 92.3(2) . .
O5 Mn8 O22 P3 174.2(3) . .
O19 Mn8 O22 P3 -106.4(3) . .
O2 Mn8 O22 P3 -3.6(3) . .
O27 Mn8 O22 P3 105.9(3) 3_666 .
O29 Mn8 O22 P3 68.6(3) 3_666 .
O22 P3 O23 Mn4 69.4(4) . 3_666
O21 P3 O23 Mn4 -53.8(4) . 3_666
C24 P3 O23 Mn4 -170.4(3) . 3_666
K1 P3 O23 Mn4 -32.7(6) . 3_666
O25 P4 O24 Mn6 51.4(4) . .
O26 P4 O24 Mn6 -73.0(4) . .
C28 P4 O24 Mn6 168.2(3) . .
O15 Mn6 O24 P4 -164.3(3) . .
O3 Mn6 O24 P4 15.3(3) . .
O20 Mn6 O24 P4 101.1(3) . .
O28 Mn6 O24 P4 -63.7(3) . .
Mn3 Mn6 O24 P4 119.1(3) . .
Mn2 Mn6 O24 P4 -20.2(3) . .
Mn1 Mn6 O24 P4 12.0(6) . .
Mn1 Mn6 O24 P4 20.9(6) 3_666 .
O24 P4 O25 Mn2 -63.0(3) . .
O26 P4 O25 Mn2 61.6(3) . .
C28 P4 O25 Mn2 -179.3(3) . .
O11 Mn2 O25 P4 -177.2(3) . .
O3 Mn2 O25 P4 3.0(3) . .
O28 Mn2 O25 P4 83.3(3) . .
O7 Mn2 O25 P4 -82.9(3) 3_666 .
Mn7 Mn2 O25 P4 162.65(16) 3_666 .
Mn6 Mn2 O25 P4 37.4(3) . .
Mn5 Mn2 O25 P4 -31.6(3) . .
O25 P4 O26 Mn5 -59.4(4) . .
O24 P4 O26 Mn5 64.7(3) . .
C28 P4 O26 Mn5 -177.6(3) . .
O25 P4 O26 K1 161.9(3) . .
O24 P4 O26 K1 -74.0(4) . .
C28 P4 O26 K1 43.6(5) . .
O21 Mn5 O26 P4 157.1(3) . .
O3 Mn5 O26 P4 -6.1(3) . .
O18 Mn5 O26 P4 -111.6(3) . .
O7 Mn5 O26 P4 73.3(3) 3_666 .
Mn2 Mn5 O26 P4 28.1(3) . .
K1 Mn5 O26 P4 -156.0(4) . .
O21 Mn5 O26 K1 -46.93(17) . .
O3 Mn5 O26 K1 149.85(15) . .
O18 Mn5 O26 K1 44.36(15) . .
O7 Mn5 O26 K1 -130.68(16) 3_666 .
Mn2 Mn5 O26 K1 -175.96(12) . .
O13 K1 O26 P4 142.8(4) . .
O18 K1 O26 P4 105.9(4) . .
O12 K1 O26 P4 -29.1(6) . .
O21 K1 O26 P4 -178.8(5) . .
O12' K1 O26 P4 -6.7(12) . .
O33 K1 O26 P4 -71.0(12) . .
Mn5 K1 O26 P4 144.9(5) . .
P3 K1 O26 P4 175.6(4) . .
O13 K1 O26 Mn5 -2.1(4) . .
O18 K1 O26 Mn5 -39.02(16) . .
O12 K1 O26 Mn5 -174.0(4) . .
O21 K1 O26 Mn5 36.31(14) . .
O12' K1 O26 Mn5 -151.6(11) . .
O33 K1 O26 Mn5 144.1(12) . .
P3 K1 O26 Mn5 30.76(13) . .
O29 P5 O27 Mn7 -123.4(4) . 3_666
O28 P5 O27 Mn7 -0.3(5) . 3_666
C32 P5 O27 Mn7 118.8(4) . 3_666
O29 P5 O27 Mn8 -9.5(3) . 3_666
O28 P5 O27 Mn8 113.6(2) . 3_666
C32 P5 O27 Mn8 -127.3(3) . 3_666
O29 P5 O28 Mn2 131.6(3) . .
O27 P5 O28 Mn2 13.0(4) . .
C32 P5 O28 Mn2 -106.5(4) . .
O29 P5 O28 Mn6 -14.8(5) . .
O27 P5 O28 Mn6 -133.4(4) . .
C32 P5 O28 Mn6 107.1(5) . .
O11 Mn2 O28 P5 27.9(3) . .
O3 Mn2 O28 P5 -144.1(3) . .
O25 Mn2 O28 P5 121.7(3) . .
O4 Mn2 O28 P5 -55.5(3) 3_666 .
O7 Mn2 O28 P5 175.6(5) 3_666 .
Mn7 Mn2 O28 P5 -14.3(3) 3_666 .
Mn6 Mn2 O28 P5 -160.3(4) . .
Mn5 Mn2 O28 P5 -159.2(2) . .
O11 Mn2 O28 Mn6 -171.83(18) . .
O3 Mn2 O28 Mn6 16.17(15) . .
O25 Mn2 O28 Mn6 -78.01(17) . .
O4 Mn2 O28 Mn6 104.74(16) 3_666 .
O7 Mn2 O28 Mn6 -24.1(7) 3_666 .
Mn7 Mn2 O28 Mn6 145.97(12) 3_666 .
Mn5 Mn2 O28 Mn6 1.12(16) . .
O15 Mn6 O28 P5 -42.5(5) . .
O24 Mn6 O28 P5 -133.1(4) . .
O1 Mn6 O28 P5 47.6(4) . .
O3 Mn6 O28 P5 136.7(4) . .
O20 Mn6 O28 P5 91.3(6) . .
Mn3 Mn6 O28 P5 44.9(5) . .
Mn2 Mn6 O28 P5 152.7(5) . .
Mn1 Mn6 O28 P5 89.1(5) . .
Mn1 Mn6 O28 P5 93.0(5) 3_666 .
O15 Mn6 O28 Mn2 164.75(16) . .
O24 Mn6 O28 Mn2 74.13(18) . .
O1 Mn6 O28 Mn2 -105.15(16) . .
O3 Mn6 O28 Mn2 -16.05(15) . .
O20 Mn6 O28 Mn2 -61.4(4) . .
Mn3 Mn6 O28 Mn2 -107.85(12) . .
Mn1 Mn6 O28 Mn2 -63.7(4) . .
Mn1 Mn6 O28 Mn2 -59.7(4) 3_666 .
O28 P5 O29 Mn4 -19.7(5) . .
O27 P5 O29 Mn4 101.8(4) . .
C32 P5 O29 Mn4 -140.9(4) . .
O28 P5 O29 Mn8 -112.4(2) . 3_666
O27 P5 O29 Mn8 9.2(2) . 3_666
C32 P5 O29 Mn8 126.5(3) . 3_666
O2 Mn4 O29 P5 -76.3(4) 3_666 .
O23 Mn4 O29 P5 -168.1(4) 3_666 .
O16 Mn4 O29 P5 102.1(4) . .
O1 Mn4 O29 P5 10.4(4) . .
Mn3 Mn4 O29 P5 24.9(5) . .
O2 Mn4 O29 Mn8 19.34(17) 3_666 3_666
O23 Mn4 O29 Mn8 -72.43(18) 3_666 3_666
O16 Mn4 O29 Mn8 -162.23(18) . 3_666
O1 Mn4 O29 Mn8 106.03(16) . 3_666
Mn3 Mn4 O29 Mn8 120.50(15) . 3_666
C6 C1 C2 C3 0.0 . .
C1 C2 C3 C4 0.0 . .
C2 C3 C4 C5 0.0 . .
C3 C4 C5 C6 0.0 . .
C4 C5 C6 C1 0.0 . .
C4 C5 C6 C7 178.8(6) . .
C2 C1 C6 C5 0.0 . .
C2 C1 C6 C7 -178.8(6) . .
Mn7 O10 C7 O9 21.3(14) . .
Mn7 O10 C7 C6 -161.0(6) . .
C5 C6 C7 O9 -4.9(9) . .
C1 C6 C7 O9 173.9(7) . .
C5 C6 C7 O10 177.3(5) . .
C1 C6 C7 O10 -4.0(8) . .
C13 C8 C9 C10 0.0 . .
C8 C9 C10 C11 0.0 . .
C9 C10 C11 C12 0.0 . .
C10 C11 C12 C13 0.0 . .
C11 C12 C13 C8 0.0 . .
C11 C12 C13 C14 -178.8(7) . .
C9 C8 C13 C12 0.0 . .
C9 C8 C13 C14 178.9(7) . .
Mn2 O7 C14 O8 55.3(9) 3_666 .
Mn5 O7 C14 O8 -47.0(8) 3_666 .
Mn2 O7 C14 C13 -125.3(5) 3_666 .
Mn5 O7 C14 C13 132.4(5) 3_666 .
Mn3 O8 C14 O7 -63.5(9) . .
Mn4 O8 C14 O7 54.4(8) . .
Mn3 O8 C14 C13 117.2(6) . .
Mn4 O8 C14 C13 -125.0(5) . .
C12 C13 C14 O7 -173.0(6) . .
C8 C13 C14 O7 8.1(8) . .
C12 C13 C14 O8 6.4(9) . .
C8 C13 C14 O8 -172.5(6) . .
O15 P1 C16 C19 60.2(7) . .
O16 P1 C16 C19 -61.3(7) . .
O17 P1 C16 C19 178.7(6) . .
O15 P1 C16 C18 -58.9(7) . .
O16 P1 C16 C18 179.6(6) . .
O17 P1 C16 C18 59.6(7) . .
O15 P1 C16 C17 -178.1(6) . .
O16 P1 C16 C17 60.4(7) . .
O17 P1 C16 C17 -59.6(7) . .
O18 P2 C20 C23 180.0(5) . .
O20 P2 C20 C23 55.9(6) . .
O19 P2 C20 C23 -64.0(6) . .
O18 P2 C20 C22 -56.2(7) . .
O20 P2 C20 C22 179.6(6) . .
O19 P2 C20 C22 59.8(6) . .
O18 P2 C20 C21 61.6(7) . .
O20 P2 C20 C21 -62.6(7) . .
O19 P2 C20 C21 177.6(6) . .
O22 P3 C24 C27 166.4(6) . .
O23 P3 C24 C27 46.4(6) . .
O21 P3 C24 C27 -74.5(6) . .
K1 P3 C24 C27 -114.7(6) . .
O22 P3 C24 C25 47.3(6) . .
O23 P3 C24 C25 -72.8(5) . .
O21 P3 C24 C25 166.4(5) . .
K1 P3 C24 C25 126.2(5) . .
O22 P3 C24 C26 -73.9(6) . .
O23 P3 C24 C26 166.0(5) . .
O21 P3 C24 C26 45.1(6) . .
K1 P3 C24 C26 5.0(5) . .
O25 P4 C28 C31 55.1(6) . .
O24 P4 C28 C31 -63.7(6) . .
O26 P4 C28 C31 175.7(5) . .
O25 P4 C28 C29 175.5(6) . .
O24 P4 C28 C29 56.7(6) . .
O26 P4 C28 C29 -63.9(6) . .
O25 P4 C28 C30 -64.8(7) . .
O24 P4 C28 C30 176.4(6) . .
O26 P4 C28 C30 55.8(7) . .
O29 P5 C32 C34 63.1(7) . .
O28 P5 C32 C34 -61.0(7) . .
O27 P5 C32 C34 178.3(6) . .
O29 P5 C32 C35 -61.1(8) . .
O28 P5 C32 C35 174.8(7) . .
O27 P5 C32 C35 54.1(8) . .
O29 P5 C32 C33 -177.8(6) . .
O28 P5 C32 C33 58.1(7) . .
O27 P5 C32 C33 -62.5(7) . .
